data_4081666
loop_
_publ_author_name
'Nikitin, Kirill'
'M\"uller-Bunz, Helge'
'McGlinchey, Michael J.'

_publ_section_title
;
 Diels--Alder Reactions of 9-Ferrocenyl- and 9,10-Diferrocenylanthracene:
 Steric Control of 9,10- versus 1,4-Cycloaddition
;
_journal_issue 20
_journal_name_full Organometallics
_journal_page_first 6118
_journal_paper_doi 10.1021/om400762f
_journal_volume 32
_journal_year 2013
_chemical_formula_moiety 'C41 H29 F3 Fe2'
_chemical_formula_sum 'C41 H29 F3 Fe2'
_chemical_formula_weight 690.34
_chemical_name_systematic
; 
 ? 
;
_space_group_IT_number 2
_symmetry_cell_setting triclinic
_symmetry_space_group_name_Hall '-P 1'
_symmetry_space_group_name_H-M 'P -1'
_atom_sites_solution_hydrogens geom
_atom_sites_solution_primary direct
_atom_sites_solution_secondary difmap
_audit_creation_method SHELXL-97
_cell_angle_alpha 86.257(3)
_cell_angle_beta 82.510(3)
_cell_angle_gamma 77.847(3)
_cell_formula_units_Z 4
_cell_length_a 11.5194(4)
_cell_length_b 13.8068(5)
_cell_length_c 18.6795(6)
_cell_measurement_reflns_used 10265
_cell_measurement_temperature 100(2)
_cell_measurement_theta_max 76.7942
_cell_measurement_theta_min 3.2741
_cell_volume 2877.34(18)
_computing_cell_refinement
; 
CrysAlisPro, Oxford Diffraction Ltd., 
Version 1.171.34.36 (release 02-08-2010 CrysAlis171 .NET) 
(compiled Aug  2 2010,13:00:58) 
;
_computing_data_collection
; 
CrysAlisPro, Oxford Diffraction Ltd., 
Version 1.171.34.36 (release 02-08-2010 CrysAlis171 .NET) 
(compiled Aug  2 2010,13:00:58) 
;
_computing_data_reduction
; 
CrysAlisPro, Oxford Diffraction Ltd., 
Version 1.171.34.36 (release 02-08-2010 CrysAlis171 .NET) 
(compiled Aug  2 2010,13:00:58) 
;
_computing_structure_refinement 'SHELXL-97 (Sheldrick, 2008)'
_computing_structure_solution 'SHELXS-97 (Sheldrick, 2008)'
_diffrn_ambient_temperature 100(2)
_diffrn_detector_area_resol_mean 10.3196
_diffrn_measured_fraction_theta_full 0.987
_diffrn_measured_fraction_theta_max 0.855
_diffrn_measurement_device_type 'SuperNova, Dual, Cu at zero, Atlas'
_diffrn_measurement_method '\w scans'
_diffrn_radiation_monochromator mirror
_diffrn_radiation_source 'SuperNova (Cu) X-ray Source'
_diffrn_radiation_type CuK\a
_diffrn_radiation_wavelength 1.54184
_diffrn_reflns_av_R_equivalents 0.0719
_diffrn_reflns_av_sigmaI/netI 0.0678
_diffrn_reflns_limit_h_max 13
_diffrn_reflns_limit_h_min -14
_diffrn_reflns_limit_k_max 17
_diffrn_reflns_limit_k_min -16
_diffrn_reflns_limit_l_max 20
_diffrn_reflns_limit_l_min -23
_diffrn_reflns_number 33401
_diffrn_reflns_theta_full 55.00
_diffrn_reflns_theta_max 77.00
_diffrn_reflns_theta_min 3.28
_exptl_absorpt_coefficient_mu 8.508
_exptl_absorpt_correction_T_max 0.849
_exptl_absorpt_correction_T_min 0.667
_exptl_absorpt_correction_type analytical
_exptl_absorpt_process_details
; 
CrysAlisPro, Oxford Diffraction Ltd., 
Version 1.171.34.36 (release 02-08-2010 CrysAlis171 .NET) 
(compiled Aug  2 2010,13:00:58) 
Analytical numeric absorption correction using a multifaceted crystal
model based on expressions derived by R.C. Clark & J.S. Reid.
(Clark, R. C. & Reid, J. S. (1995). Acta Cryst. A51, 887-897)
;
_exptl_crystal_colour orange
_exptl_crystal_density_diffrn 1.594
_exptl_crystal_density_method 'not measured'
_exptl_crystal_description block
_exptl_crystal_F_000 1416
_exptl_crystal_size_max 0.0680
_exptl_crystal_size_mid 0.0531
_exptl_crystal_size_min 0.0284
_refine_diff_density_max 0.536
_refine_diff_density_min -0.326
_refine_diff_density_rms 0.075
_refine_ls_extinction_method none
_refine_ls_goodness_of_fit_ref 1.020
_refine_ls_hydrogen_treatment constr
_refine_ls_matrix_type full
_refine_ls_number_parameters 829
_refine_ls_number_reflns 10416
_refine_ls_number_restraints 0
_refine_ls_restrained_S_all 1.020
_refine_ls_R_factor_all 0.0670
_refine_ls_R_factor_gt 0.0455
_refine_ls_shift/su_max 0.003
_refine_ls_shift/su_mean 0.000
_refine_ls_structure_factor_coef Fsqd
_refine_ls_weighting_details 'calc w=1/[\s^2^(Fo^2^)+(0.0531P)^2^+0.2676P] where P=(Fo^2^+2Fc^2^)/3'
_refine_ls_weighting_scheme calc
_refine_ls_wR_factor_gt 0.1054
_refine_ls_wR_factor_ref 0.1168
_reflns_number_gt 7956
_reflns_number_total 10416
_reflns_threshold_expression I>2\s(I)
_cod_data_source_file om400762f_si_002.cif
_cod_data_source_block nik21(9)
_cod_original_cell_volume 2877.34(17)
_cod_database_code 4081666

loop_
_symmetry_equiv_pos_as_xyz
'x, y, z'
'-x, -y, -z'

loop_
_atom_site_label
_atom_site_type_symbol
_atom_site_fract_x
_atom_site_fract_y
_atom_site_fract_z
_atom_site_U_iso_or_equiv
_atom_site_adp_type
_atom_site_occupancy
_atom_site_symmetry_multiplicity
_atom_site_calc_flag
_atom_site_refinement_flags
C1 C 0.6625(3) 0.9866(2) 0.92023(18) 0.0198(7) Uani 1 1 d .
H1 H 0.6695 1.0262 0.8770 0.024 Uiso 1 1 calc R
C2 C 0.7226(3) 1.0007(3) 0.97619(19) 0.0221(7) Uani 1 1 d .
H2 H 0.7704 1.0496 0.9712 0.027 Uiso 1 1 calc R
C3 C 0.7137(3) 0.9436(3) 1.04042(18) 0.0208(7) Uani 1 1 d .
H3 H 0.7562 0.9528 1.0789 0.025 Uiso 1 1 calc R
C4 C 0.6436(3) 0.8743(2) 1.04742(17) 0.0183(7) Uani 1 1 d .
H4 H 0.6372 0.8366 1.0916 0.022 Uiso 1 1 calc R
C4A C 0.5798(2) 0.8565(2) 0.99099(17) 0.0166(7) Uani 1 1 d .
C5 C 0.5036(3) 0.7854(2) 1.00058(17) 0.0174(7) Uani 1 1 d .
Fe1 Fe 0.60058(4) 0.64503(4) 1.14075(3) 0.01795(12) Uani 1 1 d .
C15 C 0.4868(2) 0.7251(2) 1.06901(17) 0.0168(6) Uani 1 1 d .
C16 C 0.4839(3) 0.6216(3) 1.07335(18) 0.0201(7) Uani 1 1 d .
H16 H 0.5039 0.5783 1.0341 0.024 Uiso 1 1 calc R
C17 C 0.4460(3) 0.5943(3) 1.14610(19) 0.0247(8) Uani 1 1 d .
H17 H 0.4349 0.5303 1.1637 0.030 Uiso 1 1 calc R
C18 C 0.4276(3) 0.6801(3) 1.18753(19) 0.0246(8) Uani 1 1 d .
H18 H 0.4022 0.6837 1.2379 0.029 Uiso 1 1 calc R
C19 C 0.4540(3) 0.7594(3) 1.14054(17) 0.0202(7) Uani 1 1 d .
H19 H 0.4504 0.8250 1.1545 0.024 Uiso 1 1 calc R
C20 C 0.7755(3) 0.6516(3) 1.10562(19) 0.0233(7) Uani 1 1 d .
H20 H 0.8037 0.6822 1.0616 0.028 Uiso 1 1 calc R
C21 C 0.7630(3) 0.5515(3) 1.11605(19) 0.0220(7) Uani 1 1 d .
H21 H 0.7816 0.5030 1.0802 0.026 Uiso 1 1 calc R
C22 C 0.7172(3) 0.5364(3) 1.18992(19) 0.0253(8) Uani 1 1 d .
H22 H 0.6997 0.4762 1.2118 0.030 Uiso 1 1 calc R
C23 C 0.7026(3) 0.6275(3) 1.22502(19) 0.0272(8) Uani 1 1 d .
H23 H 0.6739 0.6389 1.2744 0.033 Uiso 1 1 calc R
C24 C 0.7384(3) 0.6980(3) 1.1729(2) 0.0282(8) Uani 1 1 d .
H24 H 0.7377 0.7652 1.1815 0.034 Uiso 1 1 calc R
C5A C 0.4377(2) 0.7791(2) 0.94545(17) 0.0161(6) Uani 1 1 d .
C6 C 0.3422(3) 0.7164(3) 0.94698(18) 0.0195(7) Uani 1 1 d .
H6 H 0.3313 0.6777 0.9936 0.023 Uiso 1 1 calc R
C13 C 0.3961(3) 0.6999(3) 0.81944(19) 0.0232(7) Uani 1 1 d .
H13 H 0.4212 0.6680 0.7749 0.028 Uiso 1 1 calc R
C14 C 0.3814(3) 0.6509(3) 0.88211(19) 0.0229(7) Uani 1 1 d .
H14 H 0.3942 0.5807 0.8863 0.027 Uiso 1 1 calc R
C6A C 0.2274(3) 0.7888(3) 0.92996(18) 0.0199(7) Uani 1 1 d .
C7 C 0.1164(3) 0.8058(3) 0.97142(18) 0.0203(7) Uani 1 1 d .
C25 C 0.0989(3) 0.7518(3) 1.04248(19) 0.0256(8) Uani 1 1 d .
F1 F 0.17504(18) 0.76564(17) 1.08808(10) 0.0313(5) Uani 1 1 d .
F2 F 0.11669(19) 0.65304(17) 1.03569(11) 0.0346(5) Uani 1 1 d .
F3 F -0.01106(17) 0.78010(19) 1.07729(12) 0.0396(6) Uani 1 1 d .
C8 C 0.0209(3) 0.8739(3) 0.94607(19) 0.0256(8) Uani 1 1 d .
H8 H -0.0551 0.8860 0.9743 0.031 Uiso 1 1 calc R
C9 C 0.0369(3) 0.9234(3) 0.8805(2) 0.0274(8) Uani 1 1 d .
H9 H -0.0285 0.9691 0.8635 0.033 Uiso 1 1 calc R
C10 C 0.1480(3) 0.9073(3) 0.83861(19) 0.0251(8) Uani 1 1 d .
H10 H 0.1589 0.9424 0.7936 0.030 Uiso 1 1 calc R
C10A C 0.2423(3) 0.8395(2) 0.86347(18) 0.0203(7) Uani 1 1 d .
C11 C 0.3693(3) 0.8120(3) 0.82513(18) 0.0197(7) Uani 1 1 d .
H11 H 0.3802 0.8479 0.7773 0.024 Uiso 1 1 calc R
C11A C 0.4497(2) 0.8345(2) 0.87899(17) 0.0162(6) Uani 1 1 d .
C12 C 0.5234(3) 0.9015(2) 0.86699(17) 0.0164(6) Uani 1 1 d .
Fe2 Fe 0.53593(4) 0.95231(4) 0.69049(3) 0.01959(13) Uani 1 1 d .
C26 C 0.5272(3) 0.9677(2) 0.80142(17) 0.0190(7) Uani 1 1 d .
C27 C 0.4252(3) 1.0284(2) 0.77296(17) 0.0186(7) Uani 1 1 d .
H27 H 0.3443 1.0243 0.7881 0.022 Uiso 1 1 calc R
C28 C 0.4635(3) 1.0953(3) 0.71887(18) 0.0210(7) Uani 1 1 d .
H28 H 0.4133 1.1437 0.6920 0.025 Uiso 1 1 calc R
C29 C 0.5910(3) 1.0769(3) 0.71189(18) 0.0229(7) Uani 1 1 d .
H29 H 0.6407 1.1114 0.6798 0.027 Uiso 1 1 calc R
C30 C 0.6305(3) 0.9982(3) 0.76124(18) 0.0213(7) Uani 1 1 d .
H30 H 0.7116 0.9700 0.7670 0.026 Uiso 1 1 calc R
C31 C 0.5622(3) 0.8061(3) 0.6643(2) 0.0317(9) Uani 1 1 d .
H31 H 0.5687 0.7503 0.6972 0.038 Uiso 1 1 calc R
C32 C 0.4550(3) 0.8612(3) 0.63969(19) 0.0299(8) Uani 1 1 d .
H32 H 0.3773 0.8478 0.6530 0.036 Uiso 1 1 calc R
C33 C 0.4834(3) 0.9391(3) 0.59207(18) 0.0294(8) Uani 1 1 d .
H33 H 0.4282 0.9877 0.5685 0.035 Uiso 1 1 calc R
C34 C 0.6097(3) 0.9317(3) 0.5859(2) 0.0337(9) Uani 1 1 d .
H34 H 0.6539 0.9739 0.5569 0.040 Uiso 1 1 calc R
C35 C 0.6577(3) 0.8497(3) 0.6310(2) 0.0343(9) Uani 1 1 d .
H35 H 0.7397 0.8280 0.6376 0.041 Uiso 1 1 calc R
C12A C 0.5901(2) 0.9141(2) 0.92535(17) 0.0178(7) Uani 1 1 d .
C36 C 1.0417(3) 0.7082(3) 0.67398(17) 0.0201(7) Uani 1 1 d .
H36 H 1.0477 0.6690 0.7176 0.024 Uiso 1 1 calc R
C37 C 1.1045(3) 0.7828(3) 0.66092(18) 0.0258(8) Uani 1 1 d .
H37 H 1.1550 0.7938 0.6946 0.031 Uiso 1 1 calc R
C38 C 1.0940(3) 0.8429(3) 0.59775(18) 0.0237(7) Uani 1 1 d .
H38 H 1.1364 0.8954 0.5891 0.028 Uiso 1 1 calc R
C39 C 1.0226(3) 0.8261(3) 0.54818(18) 0.0202(7) Uani 1 1 d .
H39 H 1.0155 0.8680 0.5059 0.024 Uiso 1 1 calc R
C39A C 0.9590(2) 0.7471(2) 0.55910(17) 0.0153(6) Uani 1 1 d .
C40 C 0.8883(3) 0.7269(2) 0.50548(17) 0.0176(7) Uani 1 1 d .
Fe3 Fe 0.98842(4) 0.84706(4) 0.35712(3) 0.01881(13) Uani 1 1 d .
C50 C 0.8757(3) 0.7856(2) 0.43650(18) 0.0183(7) Uani 1 1 d .
C51 C 0.8344(3) 0.8904(3) 0.42687(18) 0.0205(7) Uani 1 1 d .
H51 H 0.8229 0.9375 0.4634 0.025 Uiso 1 1 calc R
C52 C 0.8133(3) 0.9125(3) 0.35319(19) 0.0253(8) Uani 1 1 d .
H52 H 0.7842 0.9764 0.3327 0.030 Uiso 1 1 calc R
C53 C 0.8431(3) 0.8226(3) 0.31610(19) 0.0272(8) Uani 1 1 d .
H53 H 0.8379 0.8156 0.2664 0.033 Uiso 1 1 calc R
C54 C 0.8823(3) 0.7446(3) 0.36675(17) 0.0223(7) Uani 1 1 d .
H54 H 0.9086 0.6765 0.3562 0.027 Uiso 1 1 calc R
C55 C 1.1620(3) 0.8110(3) 0.3792(2) 0.0273(8) Uani 1 1 d .
H55 H 1.1905 0.7715 0.4193 0.033 Uiso 1 1 calc R
C56 C 1.1218(3) 0.9161(3) 0.3769(2) 0.0265(8) Uani 1 1 d .
H56 H 1.1188 0.9591 0.4151 0.032 Uiso 1 1 calc R
C57 C 1.0872(3) 0.9447(3) 0.30682(19) 0.0267(8) Uani 1 1 d .
H57 H 1.0566 1.0104 0.2900 0.032 Uiso 1 1 calc R
C58 C 1.1062(3) 0.8584(3) 0.2666(2) 0.0298(8) Uani 1 1 d .
H58 H 1.0911 0.8560 0.2181 0.036 Uiso 1 1 calc R
C59 C 1.1518(3) 0.7758(3) 0.3113(2) 0.0291(8) Uani 1 1 d .
H59 H 1.1720 0.7086 0.2980 0.035 Uiso 1 1 calc R
C40A C 0.8289(3) 0.6506(2) 0.52029(17) 0.0176(7) Uani 1 1 d .
C41 C 0.7450(3) 0.6187(3) 0.47293(18) 0.0209(7) Uani 1 1 d .
H41 H 0.7310 0.6634 0.4292 0.025 Uiso 1 1 calc R
C48 C 0.8038(3) 0.5123(3) 0.45473(19) 0.0232(8) Uani 1 1 d .
H48 H 0.8254 0.4913 0.4065 0.028 Uiso 1 1 calc R
C49 C 0.8221(3) 0.4516(3) 0.51193(19) 0.0241(8) Uani 1 1 d .
H49 H 0.8590 0.3835 0.5082 0.029 Uiso 1 1 calc R
C41A C 0.6288(3) 0.6131(3) 0.52337(18) 0.0210(7) Uani 1 1 d .
C42 C 0.5127(3) 0.6665(3) 0.51604(19) 0.0238(8) Uani 1 1 d .
C60 C 0.4922(3) 0.7417(3) 0.45576(19) 0.0270(8) Uani 1 1 d .
F4 F 0.56770(18) 0.80454(16) 0.44942(11) 0.0316(5) Uani 1 1 d .
F5 F 0.38130(18) 0.79898(19) 0.46442(13) 0.0429(6) Uani 1 1 d .
F6 F 0.5047(2) 0.70107(18) 0.39078(11) 0.0398(6) Uani 1 1 d .
C43 C 0.4174(3) 0.6462(3) 0.56443(19) 0.0258(8) Uani 1 1 d .
H43 H 0.3382 0.6798 0.5582 0.031 Uiso 1 1 calc R
C44 C 0.4362(3) 0.5782(3) 0.62099(19) 0.0271(8) Uani 1 1 d .
H44 H 0.3700 0.5654 0.6535 0.033 Uiso 1 1 calc R
C45 C 0.5516(3) 0.5279(3) 0.63109(19) 0.0261(8) Uani 1 1 d .
H45 H 0.5652 0.4818 0.6707 0.031 Uiso 1 1 calc R
C45A C 0.6467(3) 0.5469(3) 0.58158(17) 0.0198(7) Uani 1 1 d .
C46 C 0.7790(3) 0.4999(3) 0.58383(18) 0.0215(7) Uani 1 1 d .
H46 H 0.7931 0.4526 0.6262 0.026 Uiso 1 1 calc R
C46A C 0.8409(3) 0.5885(2) 0.58402(17) 0.0176(7) Uani 1 1 d .
C47 C 0.9043(3) 0.6074(2) 0.63782(17) 0.0169(7) Uani 1 1 d .
Fe4 Fe 0.88493(4) 0.57227(4) 0.81441(3) 0.02004(13) Uani 1 1 d .
C61 C 0.9062(3) 0.5440(2) 0.70485(17) 0.0186(7) Uani 1 1 d .
C62 C 0.8031(3) 0.5124(3) 0.74326(18) 0.0226(7) Uani 1 1 d .
H62 H 0.7229 0.5358 0.7335 0.027 Uiso 1 1 calc R
C63 C 0.8407(3) 0.4408(3) 0.79798(19) 0.0239(7) Uani 1 1 d .
H63 H 0.7907 0.4073 0.8306 0.029 Uiso 1 1 calc R
C64 C 0.9672(3) 0.4284(3) 0.79497(18) 0.0223(7) Uani 1 1 d .
H64 H 1.0163 0.3850 0.8255 0.027 Uiso 1 1 calc R
C65 C 1.0073(3) 0.4915(3) 0.73887(17) 0.0197(7) Uani 1 1 d .
H65 H 1.0878 0.4982 0.7258 0.024 Uiso 1 1 calc R
C66 C 0.8593(4) 0.7217(3) 0.8308(2) 0.0368(9) Uani 1 1 d .
H66 H 0.8585 0.7731 0.7944 0.044 Uiso 1 1 calc R
C67 C 0.7586(3) 0.6839(3) 0.8634(2) 0.0369(10) Uani 1 1 d .
H67 H 0.6787 0.7056 0.8527 0.044 Uiso 1 1 calc R
C68 C 0.7983(3) 0.6081(3) 0.9147(2) 0.0375(10) Uani 1 1 d .
H68 H 0.7498 0.5697 0.9442 0.045 Uiso 1 1 calc R
C69 C 0.9234(3) 0.5996(3) 0.91426(19) 0.0353(10) Uani 1 1 d .
H69 H 0.9729 0.5549 0.9439 0.042 Uiso 1 1 calc R
C70 C 0.9619(4) 0.6689(3) 0.8623(2) 0.0350(9) Uani 1 1 d .
H70 H 1.0416 0.6785 0.8505 0.042 Uiso 1 1 calc R
C47A C 0.9674(3) 0.6880(2) 0.62364(17) 0.0168(7) Uani 1 1 d .

loop_
_atom_site_aniso_label
_atom_site_aniso_U_11
_atom_site_aniso_U_22
_atom_site_aniso_U_33
_atom_site_aniso_U_23
_atom_site_aniso_U_13
_atom_site_aniso_U_12
C1 0.0204(14) 0.0159(18) 0.0223(17) 0.0011(14) -0.0040(13) -0.0014(13)
C2 0.0165(13) 0.0163(18) 0.034(2) -0.0072(16) -0.0009(14) -0.0039(12)
C3 0.0167(13) 0.0198(18) 0.0258(18) -0.0051(15) -0.0051(13) -0.0004(12)
C4 0.0213(14) 0.0157(17) 0.0178(16) 0.0006(14) -0.0025(13) -0.0035(13)
C4A 0.0147(13) 0.0152(18) 0.0188(17) -0.0019(14) -0.0035(12) 0.0005(12)
C5 0.0163(13) 0.0144(17) 0.0203(17) -0.0028(14) -0.0008(12) -0.0004(12)
Fe1 0.0161(2) 0.0191(3) 0.0183(3) -0.0013(2) -0.0047(2) -0.00094(19)
C15 0.0138(12) 0.0156(17) 0.0206(17) -0.0006(14) -0.0052(12) -0.0006(11)
C16 0.0186(14) 0.0208(19) 0.0232(18) -0.0003(15) -0.0076(13) -0.0060(13)
C17 0.0184(14) 0.027(2) 0.0294(19) 0.0091(16) -0.0066(14) -0.0079(14)
C18 0.0184(14) 0.027(2) 0.0235(18) 0.0039(16) 0.0003(13) 0.0035(13)
C19 0.0169(13) 0.0214(19) 0.0198(17) -0.0005(14) -0.0030(13) 0.0024(12)
C20 0.0145(13) 0.028(2) 0.0279(19) -0.0026(16) -0.0045(13) -0.0031(13)
C21 0.0139(13) 0.0218(19) 0.0294(19) -0.0060(15) -0.0053(13) 0.0017(12)
C22 0.0245(15) 0.022(2) 0.0289(19) 0.0022(16) -0.0145(15) 0.0030(14)
C23 0.0269(16) 0.032(2) 0.0234(18) -0.0003(16) -0.0150(15) -0.0007(15)
C24 0.0240(15) 0.025(2) 0.040(2) -0.0112(17) -0.0155(16) -0.0044(14)
C5A 0.0147(13) 0.0131(16) 0.0190(17) -0.0014(13) 0.0006(12) -0.0009(11)
C6 0.0202(14) 0.0183(18) 0.0203(17) -0.0013(14) -0.0051(13) -0.0031(13)
C13 0.0227(15) 0.0217(19) 0.0265(19) -0.0079(16) -0.0021(14) -0.0057(13)
C14 0.0243(15) 0.0160(18) 0.0302(19) -0.0040(15) -0.0064(14) -0.0052(13)
C6A 0.0191(14) 0.0199(18) 0.0220(17) -0.0039(15) -0.0066(13) -0.0032(13)
C7 0.0189(14) 0.0209(18) 0.0219(17) 0.0004(15) -0.0044(13) -0.0051(13)
C25 0.0197(15) 0.031(2) 0.0268(19) 0.0000(17) -0.0026(14) -0.0066(14)
F1 0.0347(10) 0.0401(14) 0.0226(11) 0.0026(10) -0.0073(9) -0.0140(10)
F2 0.0470(12) 0.0256(12) 0.0344(12) 0.0059(10) -0.0092(10) -0.0141(10)
F3 0.0259(10) 0.0528(17) 0.0348(13) 0.0107(12) 0.0051(9) -0.0051(10)
C8 0.0195(15) 0.027(2) 0.0286(19) -0.0032(16) -0.0019(14) -0.0011(14)
C9 0.0217(15) 0.027(2) 0.034(2) 0.0010(17) -0.0063(15) -0.0037(14)
C10 0.0286(16) 0.026(2) 0.0244(18) 0.0028(16) -0.0118(15) -0.0092(15)
C10A 0.0222(15) 0.0158(17) 0.0256(18) -0.0040(15) -0.0074(14) -0.0063(13)
C11 0.0216(14) 0.0213(19) 0.0174(17) -0.0024(14) -0.0047(13) -0.0054(13)
C11A 0.0151(13) 0.0147(17) 0.0178(16) -0.0039(13) -0.0014(12) -0.0004(11)
C12 0.0162(13) 0.0149(17) 0.0160(16) -0.0016(13) 0.0005(12) 0.0004(12)
Fe2 0.0197(2) 0.0210(3) 0.0166(3) -0.0027(2) 0.0005(2) -0.0020(2)
C26 0.0201(14) 0.0179(18) 0.0197(17) -0.0043(14) -0.0020(13) -0.0041(13)
C27 0.0192(14) 0.0167(18) 0.0180(17) -0.0020(14) -0.0017(13) 0.0005(12)
C28 0.0221(15) 0.0192(18) 0.0207(17) -0.0015(14) -0.0019(13) -0.0021(13)
C29 0.0243(15) 0.025(2) 0.0206(17) -0.0002(15) -0.0007(14) -0.0089(14)
C30 0.0175(14) 0.0234(19) 0.0237(18) -0.0025(15) -0.0034(13) -0.0046(13)
C31 0.041(2) 0.021(2) 0.028(2) -0.0117(17) 0.0034(17) 0.0012(16)
C32 0.0360(18) 0.033(2) 0.0236(19) -0.0132(17) -0.0009(16) -0.0115(17)
C33 0.0329(18) 0.038(2) 0.0169(18) -0.0084(17) -0.0001(15) -0.0051(16)
C34 0.0341(19) 0.044(3) 0.0208(19) -0.0094(18) 0.0064(16) -0.0072(18)
C35 0.0309(18) 0.038(3) 0.027(2) -0.0168(19) 0.0065(16) 0.0059(17)
C12A 0.0136(12) 0.0196(18) 0.0193(17) -0.0070(14) -0.0013(12) 0.0000(12)
C36 0.0234(14) 0.0229(19) 0.0153(16) -0.0005(14) -0.0037(13) -0.0070(13)
C37 0.0285(16) 0.030(2) 0.0226(18) -0.0057(16) -0.0094(15) -0.0088(15)
C38 0.0269(16) 0.0223(19) 0.0243(18) -0.0038(15) -0.0029(14) -0.0095(14)
C39 0.0248(15) 0.0168(18) 0.0195(17) -0.0020(14) -0.0028(13) -0.0051(13)
C39A 0.0160(13) 0.0122(16) 0.0166(16) -0.0045(13) -0.0004(12) -0.0005(12)
C40 0.0169(13) 0.0158(17) 0.0185(16) -0.0044(14) -0.0023(12) 0.0013(12)
Fe3 0.0178(2) 0.0215(3) 0.0176(3) -0.0023(2) -0.0003(2) -0.0055(2)
C50 0.0170(13) 0.0170(17) 0.0221(17) -0.0041(14) -0.0031(13) -0.0045(12)
C51 0.0185(14) 0.0229(19) 0.0191(17) -0.0028(15) -0.0008(13) -0.0020(13)
C52 0.0168(14) 0.031(2) 0.0277(19) 0.0082(16) -0.0067(14) -0.0043(14)
C53 0.0241(15) 0.040(2) 0.0227(18) -0.0012(17) -0.0080(14) -0.0154(16)
C54 0.0278(16) 0.0220(19) 0.0202(17) -0.0014(15) -0.0010(14) -0.0131(14)
C55 0.0191(15) 0.032(2) 0.030(2) 0.0041(17) 0.0000(14) -0.0061(14)
C56 0.0178(14) 0.030(2) 0.035(2) -0.0058(17) 0.0009(14) -0.0125(14)
C57 0.0234(15) 0.024(2) 0.032(2) 0.0012(17) 0.0037(15) -0.0093(14)
C58 0.0291(17) 0.039(2) 0.0220(19) -0.0040(17) 0.0055(15) -0.0136(16)
C59 0.0219(15) 0.024(2) 0.037(2) -0.0065(17) 0.0104(15) -0.0019(14)
C40A 0.0173(13) 0.0180(18) 0.0178(16) -0.0020(14) -0.0031(12) -0.0035(12)
C41 0.0219(15) 0.0210(19) 0.0217(17) -0.0013(15) -0.0053(14) -0.0069(13)
C48 0.0211(14) 0.024(2) 0.0272(19) -0.0118(16) -0.0023(14) -0.0069(14)
C49 0.0244(15) 0.0186(19) 0.0305(19) -0.0069(16) -0.0052(14) -0.0039(13)
C41A 0.0194(14) 0.0223(19) 0.0241(18) -0.0067(15) -0.0052(13) -0.0072(13)
C42 0.0252(16) 0.023(2) 0.0262(19) -0.0043(16) -0.0085(14) -0.0064(14)
C60 0.0251(16) 0.030(2) 0.0276(19) -0.0014(17) -0.0081(15) -0.0070(15)
F4 0.0339(10) 0.0285(13) 0.0343(12) 0.0040(10) -0.0097(9) -0.0086(9)
F5 0.0269(10) 0.0476(16) 0.0510(15) 0.0128(12) -0.0137(10) 0.0007(10)
F6 0.0598(14) 0.0403(15) 0.0240(11) -0.0012(11) -0.0143(11) -0.0151(12)
C43 0.0206(15) 0.032(2) 0.0265(19) -0.0038(17) -0.0042(14) -0.0085(14)
C44 0.0253(16) 0.036(2) 0.0227(18) -0.0041(17) -0.0010(14) -0.0129(16)
C45 0.0303(17) 0.026(2) 0.0249(19) -0.0006(16) -0.0062(15) -0.0099(15)
C45A 0.0226(15) 0.0198(18) 0.0199(17) -0.0032(14) -0.0032(13) -0.0098(13)
C46 0.0255(15) 0.0157(18) 0.0248(18) -0.0027(15) -0.0045(14) -0.0061(13)
C46A 0.0160(13) 0.0156(17) 0.0208(17) -0.0038(14) -0.0013(12) -0.0022(12)
C47 0.0162(13) 0.0139(17) 0.0187(17) -0.0041(14) 0.0003(12) 0.0007(12)
Fe4 0.0191(2) 0.0212(3) 0.0184(3) -0.0020(2) -0.0023(2) -0.0003(2)
C61 0.0195(14) 0.0159(17) 0.0201(17) -0.0049(14) -0.0027(13) -0.0014(12)
C62 0.0204(14) 0.026(2) 0.0241(18) 0.0005(15) -0.0072(14) -0.0075(14)
C63 0.0262(16) 0.0195(19) 0.0273(19) 0.0007(15) -0.0050(14) -0.0068(14)
C64 0.0243(15) 0.0203(19) 0.0214(17) 0.0032(15) -0.0055(14) -0.0019(14)
C65 0.0186(14) 0.0208(18) 0.0180(16) -0.0033(14) -0.0022(13) 0.0003(13)
C66 0.051(2) 0.021(2) 0.035(2) -0.0104(18) -0.0013(19) -0.0011(18)
C67 0.0317(18) 0.040(3) 0.032(2) -0.016(2) 0.0044(17) 0.0080(17)
C68 0.038(2) 0.047(3) 0.024(2) -0.0118(19) 0.0046(17) -0.0036(19)
C69 0.040(2) 0.049(3) 0.0164(18) -0.0080(18) -0.0046(16) -0.0060(19)
C70 0.045(2) 0.038(2) 0.026(2) -0.0141(19) -0.0035(17) -0.0139(19)
C47A 0.0164(13) 0.0145(17) 0.0189(16) -0.0048(14) -0.0026(12) -0.0004(12)

loop_
_atom_type_symbol
_atom_type_description
_atom_type_scat_dispersion_real
_atom_type_scat_dispersion_imag
_atom_type_scat_source
C C 0.0181 0.0091 'International Tables Vol C Tables 4.2.6.8 and 6.1.1.4'
H H 0.0000 0.0000 'International Tables Vol C Tables 4.2.6.8 and 6.1.1.4'
F F 0.0727 0.0534 'International Tables Vol C Tables 4.2.6.8 and 6.1.1.4'
Fe Fe -1.1336 3.1974 'International Tables Vol C Tables 4.2.6.8 and 6.1.1.4'

loop_
_geom_angle_atom_site_label_1
_geom_angle_atom_site_label_2
_geom_angle_atom_site_label_3
_geom_angle
C2 C1 C12A 121.7(3)
C2 C1 H1 119.2
C12A C1 H1 119.2
C1 C2 C3 120.3(3)
C1 C2 H2 119.9
C3 C2 H2 119.9
C4 C3 C2 119.5(3)
C4 C3 H3 120.3
C2 C3 H3 120.3
C3 C4 C4A 122.5(3)
C3 C4 H4 118.8
C4A C4 H4 118.8
C4 C4A C12A 117.9(3)
C4 C4A C5 121.3(3)
C12A C4A C5 120.7(3)
C5A C5 C4A 117.3(3)
C5A C5 C15 119.5(3)
C4A C5 C15 123.0(3)
C17 Fe1 C18 40.81(14)
C17 Fe1 C16 40.86(13)
C18 Fe1 C16 68.38(14)
C17 Fe1 C22 105.80(14)
C18 Fe1 C22 118.24(14)
C16 Fe1 C22 125.38(14)
C17 Fe1 C24 160.19(15)
C18 Fe1 C24 124.03(15)
C16 Fe1 C24 157.77(15)
C22 Fe1 C24 67.99(14)
C17 Fe1 C21 120.48(14)
C18 Fe1 C21 154.41(15)
C16 Fe1 C21 109.31(13)
C22 Fe1 C21 40.81(14)
C24 Fe1 C21 67.95(13)
C17 Fe1 C19 68.30(14)
C18 Fe1 C19 40.47(13)
C16 Fe1 C19 67.91(13)
C22 Fe1 C19 153.60(14)
C24 Fe1 C19 108.40(14)
C21 Fe1 C19 164.30(14)
C17 Fe1 C20 156.64(15)
C18 Fe1 C20 162.20(15)
C16 Fe1 C20 122.96(13)
C22 Fe1 C20 68.32(15)
C24 Fe1 C20 40.52(13)
C21 Fe1 C20 40.40(13)
C19 Fe1 C20 127.02(15)
C17 Fe1 C23 122.86(15)
C18 Fe1 C23 105.20(14)
C16 Fe1 C23 161.13(15)
C22 Fe1 C23 40.61(14)
C24 Fe1 C23 40.34(14)
C21 Fe1 C23 68.36(14)
C19 Fe1 C23 119.49(14)
C20 Fe1 C23 68.27(14)
C17 Fe1 C15 68.44(13)
C18 Fe1 C15 68.06(13)
C16 Fe1 C15 40.51(12)
C22 Fe1 C15 163.71(13)
C24 Fe1 C15 122.50(14)
C21 Fe1 C15 127.81(13)
C19 Fe1 C15 40.13(12)
C20 Fe1 C15 110.56(13)
C23 Fe1 C15 155.35(14)
C19 C15 C16 106.4(3)
C19 C15 C5 127.8(3)
C16 C15 C5 125.2(3)
C19 C15 Fe1 68.42(17)
C16 C15 Fe1 67.81(16)
C5 C15 Fe1 135.1(2)
C17 C16 C15 108.8(3)
C17 C16 Fe1 69.28(17)
C15 C16 Fe1 71.68(16)
C17 C16 H16 125.6
C15 C16 H16 125.6
Fe1 C16 H16 125.0
C18 C17 C16 107.5(3)
C18 C17 Fe1 69.77(19)
C16 C17 Fe1 69.86(17)
C18 C17 H17 126.2
C16 C17 H17 126.2
Fe1 C17 H17 125.7
C19 C18 C17 108.0(3)
C19 C18 Fe1 70.31(18)
C17 C18 Fe1 69.42(18)
C19 C18 H18 126.0
C17 C18 H18 126.0
Fe1 C18 H18 125.9
C18 C19 C15 109.1(3)
C18 C19 Fe1 69.21(18)
C15 C19 Fe1 71.45(18)
C18 C19 H19 125.4
C15 C19 H19 125.4
Fe1 C19 H19 125.5
C21 C20 C24 107.7(3)
C21 C20 Fe1 69.71(18)
C24 C20 Fe1 69.62(18)
C21 C20 H20 126.1
C24 C20 H20 126.1
Fe1 C20 H20 126.1
C20 C21 C22 108.0(3)
C20 C21 Fe1 69.89(18)
C22 C21 Fe1 69.38(18)
C20 C21 H21 126.0
C22 C21 H21 126.0
Fe1 C21 H21 126.3
C23 C22 C21 108.0(3)
C23 C22 Fe1 70.04(18)
C21 C22 Fe1 69.81(18)
C23 C22 H22 126.0
C21 C22 H22 126.0
Fe1 C22 H22 125.7
C24 C23 C22 107.6(3)
C24 C23 Fe1 69.67(17)
C22 C23 Fe1 69.35(17)
C24 C23 H23 126.2
C22 C23 H23 126.2
Fe1 C23 H23 126.3
C23 C24 C20 108.7(3)
C23 C24 Fe1 69.99(18)
C20 C24 Fe1 69.87(17)
C23 C24 H24 125.6
C20 C24 H24 125.6
Fe1 C24 H24 126.1
C5 C5A C11A 122.2(3)
C5 C5A C6 126.2(3)
C11A C5A C6 111.6(3)
C14 C6 C5A 105.4(3)
C14 C6 C6A 105.8(2)
C5A C6 C6A 106.0(3)
C14 C6 H6 113.0
C5A C6 H6 113.0
C6A C6 H6 113.0
C14 C13 C11 114.0(3)
C14 C13 H13 123.0
C11 C13 H13 123.0
C13 C14 C6 114.5(3)
C13 C14 H14 122.7
C6 C14 H14 122.7
C7 C6A C10A 119.6(3)
C7 C6A C6 127.9(3)
C10A C6A C6 112.5(3)
C6A C7 C8 119.6(3)
C6A C7 C25 120.3(3)
C8 C7 C25 120.2(3)
F3 C25 F2 106.7(3)
F3 C25 F1 106.0(3)
F2 C25 F1 106.0(3)
F3 C25 C7 112.9(3)
F2 C25 C7 112.2(3)
F1 C25 C7 112.6(3)
C9 C8 C7 120.2(3)
C9 C8 H8 119.9
C7 C8 H8 119.9
C8 C9 C10 120.7(3)
C8 C9 H9 119.6
C10 C9 H9 119.6
C10A C10 C9 119.1(3)
C10A C10 H10 120.4
C9 C10 H10 120.4
C10 C10A C6A 120.7(3)
C10 C10A C11 126.5(3)
C6A C10A C11 112.8(3)
C13 C11 C10A 106.0(3)
C13 C11 C11A 106.4(3)
C10A C11 C11A 104.9(2)
C13 C11 H11 113.0
C10A C11 H11 113.0
C11A C11 H11 113.0
C12 C11A C5A 122.2(3)
C12 C11A C11 125.5(3)
C5A C11A C11 112.3(3)
C11A C12 C12A 117.2(3)
C11A C12 C26 122.9(3)
C12A C12 C26 119.5(3)
C30 Fe2 C29 40.85(13)
C30 Fe2 C34 119.30(14)
C29 Fe2 C34 101.18(16)
C30 Fe2 C33 156.23(15)
C29 Fe2 C33 119.94(15)
C34 Fe2 C33 40.97(14)
C30 Fe2 C35 104.82(14)
C29 Fe2 C35 116.48(15)
C34 Fe2 C35 40.87(16)
C33 Fe2 C35 68.70(15)
C30 Fe2 C28 68.75(13)
C29 Fe2 C28 40.92(12)
C34 Fe2 C28 116.93(16)
C33 Fe2 C28 105.72(15)
C35 Fe2 C28 152.06(16)
C30 Fe2 C32 160.12(15)
C29 Fe2 C32 159.03(15)
C34 Fe2 C32 68.18(15)
C33 Fe2 C32 40.42(15)
C35 Fe2 C32 67.98(15)
C28 Fe2 C32 126.38(14)
C30 Fe2 C31 122.28(15)
C29 Fe2 C31 154.15(14)
C34 Fe2 C31 68.46(17)
C33 Fe2 C31 68.44(16)
C35 Fe2 C31 40.47(15)
C28 Fe2 C31 164.90(14)
C32 Fe2 C31 40.41(15)
C30 Fe2 C27 68.42(12)
C29 Fe2 C27 68.23(13)
C34 Fe2 C27 154.69(15)
C33 Fe2 C27 123.15(13)
C35 Fe2 C27 164.44(15)
C28 Fe2 C27 40.28(13)
C32 Fe2 C27 113.42(14)
C31 Fe2 C27 130.36(15)
C30 Fe2 C26 41.19(12)
C29 Fe2 C26 68.90(13)
C34 Fe2 C26 158.74(13)
C33 Fe2 C26 160.23(13)
C35 Fe2 C26 125.40(14)
C28 Fe2 C26 68.52(13)
C32 Fe2 C26 126.95(14)
C31 Fe2 C26 112.01(15)
C27 Fe2 C26 40.49(11)
C27 C26 C30 105.8(3)
C27 C26 C12 125.5(3)
C30 C26 C12 127.9(3)
C27 C26 Fe2 68.82(18)
C30 C26 Fe2 67.31(17)
C12 C26 Fe2 136.3(2)
C28 C27 C26 109.6(3)
C28 C27 Fe2 69.51(19)
C26 C27 Fe2 70.69(18)
C28 C27 H27 125.2
C26 C27 H27 125.2
Fe2 C27 H27 126.2
C27 C28 C29 107.7(3)
C27 C28 Fe2 70.22(19)
C29 C28 Fe2 69.0(2)
C27 C28 H28 126.1
C29 C28 H28 126.1
Fe2 C28 H28 126.3
C30 C29 C28 108.0(3)
C30 C29 Fe2 69.31(19)
C28 C29 Fe2 70.12(19)
C30 C29 H29 126.0
C28 C29 H29 126.0
Fe2 C29 H29 126.2
C29 C30 C26 108.9(3)
C29 C30 Fe2 69.84(18)
C26 C30 Fe2 71.50(17)
C29 C30 H30 125.6
C26 C30 H30 125.6
Fe2 C30 H30 124.7
C35 C31 C32 107.6(4)
C35 C31 Fe2 69.2(2)
C32 C31 Fe2 69.8(2)
C35 C31 H31 126.2
C32 C31 H31 126.2
Fe2 C31 H31 126.4
C33 C32 C31 108.6(3)
C33 C32 Fe2 69.10(19)
C31 C32 Fe2 69.8(2)
C33 C32 H32 125.7
C31 C32 H32 125.7
Fe2 C32 H32 127.0
C32 C33 C34 107.7(3)
C32 C33 Fe2 70.47(19)
C34 C33 Fe2 69.5(2)
C32 C33 H33 126.1
C34 C33 H33 126.1
Fe2 C33 H33 125.5
C35 C34 C33 107.7(4)
C35 C34 Fe2 69.7(2)
C33 C34 Fe2 69.5(2)
C35 C34 H34 126.2
C33 C34 H34 126.2
Fe2 C34 H34 126.2
C31 C35 C34 108.3(3)
C31 C35 Fe2 70.4(2)
C34 C35 Fe2 69.4(2)
C31 C35 H35 125.9
C34 C35 H35 125.9
Fe2 C35 H35 125.9
C4A C12A C1 118.2(3)
C4A C12A C12 120.2(3)
C1 C12A C12 121.6(3)
C37 C36 C47A 121.6(3)
C37 C36 H36 119.2
C47A C36 H36 119.2
C36 C37 C38 119.8(3)
C36 C37 H37 120.1
C38 C37 H37 120.1
C39 C38 C37 120.2(3)
C39 C38 H38 119.9
C37 C38 H38 119.9
C38 C39 C39A 121.3(3)
C38 C39 H39 119.4
C39A C39 H39 119.4
C47A C39A C39 118.4(3)
C47A C39A C40 120.4(3)
C39 C39A C40 121.1(3)
C40A C40 C39A 117.7(3)
C40A C40 C50 118.9(3)
C39A C40 C50 123.4(3)
C53 Fe3 C59 117.13(15)
C53 Fe3 C52 40.79(14)
C59 Fe3 C52 152.56(15)
C53 Fe3 C54 41.03(14)
C59 Fe3 C54 105.66(15)
C52 Fe3 C54 68.48(15)
C53 Fe3 C58 102.80(14)
C59 Fe3 C58 40.64(15)
C52 Fe3 C58 117.91(15)
C54 Fe3 C58 121.33(14)
C53 Fe3 C55 154.26(16)
C59 Fe3 C55 40.53(14)
C52 Fe3 C55 164.79(15)
C54 Fe3 C55 121.72(15)
C58 Fe3 C55 68.19(14)
C53 Fe3 C57 121.19(14)
C59 Fe3 C57 68.28(15)
C52 Fe3 C57 106.58(15)
C54 Fe3 C57 157.90(14)
C58 Fe3 C57 40.38(14)
C55 Fe3 C57 68.34(15)
C53 Fe3 C56 160.03(15)
C59 Fe3 C56 68.41(14)
C52 Fe3 C56 126.24(15)
C54 Fe3 C56 158.84(15)
C58 Fe3 C56 68.23(14)
C55 Fe3 C56 40.74(14)
C57 Fe3 C56 40.68(14)
C53 Fe3 C51 68.70(13)
C59 Fe3 C51 163.83(15)
C52 Fe3 C51 40.84(12)
C54 Fe3 C51 68.12(13)
C58 Fe3 C51 155.43(15)
C55 Fe3 C51 128.93(13)
C57 Fe3 C51 123.11(14)
C56 Fe3 C51 111.69(14)
C53 Fe3 C50 68.91(13)
C59 Fe3 C50 125.52(14)
C52 Fe3 C50 68.43(13)
C54 Fe3 C50 40.72(12)
C58 Fe3 C50 159.93(14)
C55 Fe3 C50 110.98(13)
C57 Fe3 C50 159.45(13)
C56 Fe3 C50 125.19(13)
C51 Fe3 C50 40.24(13)
C51 C50 C54 106.3(3)
C51 C50 C40 127.7(3)
C54 C50 C40 125.1(3)
C51 C50 Fe3 68.56(19)
C54 C50 Fe3 67.50(18)
C40 C50 Fe3 136.7(2)
C52 C51 C50 108.7(3)
C52 C51 Fe3 68.65(18)
C50 C51 Fe3 71.19(19)
C52 C51 H51 125.6
C50 C51 H51 125.6
Fe3 C51 H51 126.1
C53 C52 C51 108.3(3)
C53 C52 Fe3 69.18(18)
C51 C52 Fe3 70.51(18)
C53 C52 H52 125.9
C51 C52 H52 125.9
Fe3 C52 H52 126.0
C52 C53 C54 107.7(3)
C52 C53 Fe3 70.03(17)
C54 C53 Fe3 70.00(17)
C52 C53 H53 126.2
C54 C53 H53 126.2
Fe3 C53 H53 125.4
C53 C54 C50 109.0(3)
C53 C54 Fe3 68.97(18)
C50 C54 Fe3 71.78(18)
C53 C54 H54 125.5
C50 C54 H54 125.5
Fe3 C54 H54 125.4
C59 C55 C56 108.1(3)
C59 C55 Fe3 69.43(19)
C56 C55 Fe3 69.95(18)
C59 C55 H55 125.9
C56 C55 H55 125.9
Fe3 C55 H55 126.2
C57 C56 C55 107.4(3)
C57 C56 Fe3 69.44(18)
C55 C56 Fe3 69.30(18)
C57 C56 H56 126.3
C55 C56 H56 126.3
Fe3 C56 H56 126.5
C58 C57 C56 108.2(3)
C58 C57 Fe3 69.7(2)
C56 C57 Fe3 69.88(19)
C58 C57 H57 125.9
C56 C57 H57 125.9
Fe3 C57 H57 126.1
C57 C58 C59 108.2(3)
C57 C58 Fe3 70.0(2)
C59 C58 Fe3 69.4(2)
C57 C58 H58 125.9
C59 C58 H58 125.9
Fe3 C58 H58 126.3
C55 C59 C58 108.1(3)
C55 C59 Fe3 70.04(19)
C58 C59 Fe3 69.9(2)
C55 C59 H59 125.9
C58 C59 H59 125.9
Fe3 C59 H59 125.7
C40 C40A C46A 122.0(3)
C40 C40A C41 126.6(3)
C46A C40A C41 111.4(3)
C48 C41 C40A 104.6(3)
C48 C41 C41A 106.1(3)
C40A C41 C41A 105.8(2)
C48 C41 H41 113.2
C40A C41 H41 113.2
C41A C41 H41 113.2
C49 C48 C41 114.2(3)
C49 C48 H48 122.9
C41 C48 H48 122.9
C48 C49 C46 114.3(3)
C48 C49 H49 122.8
C46 C49 H49 122.8
C45A C41A C42 119.0(3)
C45A C41A C41 113.4(3)
C42 C41A C41 127.6(3)
C43 C42 C41A 119.2(3)
C43 C42 C60 120.8(3)
C41A C42 C60 120.0(3)
F4 C60 F6 106.0(3)
F4 C60 F5 105.7(3)
F6 C60 F5 106.4(3)
F4 C60 C42 113.0(3)
F6 C60 C42 113.1(3)
F5 C60 C42 112.2(3)
C44 C43 C42 120.9(3)
C44 C43 H43 119.5
C42 C43 H43 119.5
C43 C44 C45 120.5(3)
C43 C44 H44 119.7
C45 C44 H44 119.7
C44 C45 C45A 118.3(3)
C44 C45 H45 120.8
C45A C45 H45 120.8
C41A C45A C45 121.8(3)
C41A C45A C46 112.2(3)
C45 C45A C46 126.0(3)
C49 C46 C45A 106.1(3)
C49 C46 C46A 106.7(3)
C45A C46 C46A 104.6(3)
C49 C46 H46 112.9
C45A C46 H46 112.9
C46A C46 H46 112.9
C47 C46A C40A 122.0(3)
C47 C46A C46 125.7(3)
C40A C46A C46 112.3(3)
C46A C47 C47A 116.9(3)
C46A C47 C61 119.2(3)
C47A C47 C61 123.9(3)
C62 Fe4 C63 40.79(14)
C62 Fe4 C68 120.09(15)
C63 Fe4 C68 103.20(16)
C62 Fe4 C64 68.40(13)
C63 Fe4 C64 40.86(12)
C68 Fe4 C64 119.64(16)
C62 Fe4 C69 155.81(16)
C63 Fe4 C69 119.63(16)
C68 Fe4 C69 40.61(15)
C64 Fe4 C69 106.04(15)
C62 Fe4 C67 106.90(15)
C63 Fe4 C67 119.90(16)
C68 Fe4 C67 40.41(17)
C64 Fe4 C67 155.61(16)
C69 Fe4 C67 67.92(16)
C62 Fe4 C70 161.87(16)
C63 Fe4 C70 157.06(15)
C68 Fe4 C70 68.30(16)
C64 Fe4 C70 123.43(15)
C69 Fe4 C70 40.32(16)
C67 Fe4 C70 68.20(16)
C62 Fe4 C66 124.54(15)
C63 Fe4 C66 157.75(15)
C68 Fe4 C66 68.03(18)
C64 Fe4 C66 161.27(15)
C69 Fe4 C66 67.81(17)
C67 Fe4 C66 40.41(16)
C70 Fe4 C66 40.58(16)
C62 Fe4 C65 68.34(12)
C63 Fe4 C65 68.40(14)
C68 Fe4 C65 156.95(15)
C64 Fe4 C65 40.23(13)
C69 Fe4 C65 123.51(14)
C67 Fe4 C65 162.33(16)
C70 Fe4 C65 110.71(15)
C66 Fe4 C65 127.25(16)
C62 Fe4 C61 40.92(12)
C63 Fe4 C61 68.78(14)
C68 Fe4 C61 158.27(14)
C64 Fe4 C61 68.23(13)
C69 Fe4 C61 160.89(14)
C67 Fe4 C61 124.84(14)
C70 Fe4 C61 126.49(15)
C66 Fe4 C61 111.45(15)
C65 Fe4 C61 40.56(11)
C65 C61 C62 106.2(3)
C65 C61 C47 128.9(3)
C62 C61 C47 124.3(3)
C65 C61 Fe4 68.92(18)
C62 C61 Fe4 67.73(18)
C47 C61 Fe4 134.1(2)
C63 C62 C61 109.0(3)
C63 C62 Fe4 69.77(18)
C61 C62 Fe4 71.35(17)
C63 C62 H62 125.5
C61 C62 H62 125.5
Fe4 C62 H62 125.0
C62 C63 C64 107.4(3)
C62 C63 Fe4 69.44(19)
C64 C63 Fe4 69.89(19)
C62 C63 H63 126.3
C64 C63 H63 126.3
Fe4 C63 H63 126.0
C65 C64 C63 108.5(3)
C65 C64 Fe4 70.4(2)
C63 C64 Fe4 69.2(2)
C65 C64 H64 125.7
C63 C64 H64 125.7
Fe4 C64 H64 126.2
C64 C65 C61 108.8(3)
C64 C65 Fe4 69.34(19)
C61 C65 Fe4 70.52(18)
C64 C65 H65 125.6
C61 C65 H65 125.6
Fe4 C65 H65 126.1
C67 C66 C70 108.1(4)
C67 C66 Fe4 69.6(2)
C70 C66 Fe4 69.6(2)
C67 C66 H66 126.0
C70 C66 H66 126.0
Fe4 C66 H66 126.4
C68 C67 C66 108.1(4)
C68 C67 Fe4 69.4(2)
C66 C67 Fe4 70.0(2)
C68 C67 H67 126.0
C66 C67 H67 126.0
Fe4 C67 H67 126.2
C67 C68 C69 107.8(4)
C67 C68 Fe4 70.2(2)
C69 C68 Fe4 69.8(2)
C67 C68 H68 126.1
C69 C68 H68 126.1
Fe4 C68 H68 125.5
C70 C69 C68 108.6(4)
C70 C69 Fe4 70.1(2)
C68 C69 Fe4 69.5(2)
C70 C69 H69 125.7
C68 C69 H69 125.7
Fe4 C69 H69 126.2
C69 C70 C66 107.5(4)
C69 C70 Fe4 69.5(2)
C66 C70 Fe4 69.8(2)
C69 C70 H70 126.3
C66 C70 H70 126.3
Fe4 C70 H70 125.9
C39A C47A C36 118.6(3)
C39A C47A C47 120.8(3)
C36 C47A C47 120.6(3)

loop_
_geom_bond_atom_site_label_1
_geom_bond_atom_site_label_2
_geom_bond_distance
C1 C2 1.372(4)
C1 C12A 1.423(4)
C1 H1 0.9500
C2 C3 1.396(5)
C2 H2 0.9500
C3 C4 1.366(4)
C3 H3 0.9500
C4 C4A 1.422(4)
C4 H4 0.9500
C4A C12A 1.423(5)
C4A C5 1.437(4)
C5 C5A 1.374(4)
C5 C15 1.493(5)
Fe1 C17 2.036(3)
Fe1 C18 2.040(3)
Fe1 C16 2.043(3)
Fe1 C22 2.047(3)
Fe1 C24 2.052(3)
Fe1 C21 2.053(3)
Fe1 C19 2.055(3)
Fe1 C20 2.055(3)
Fe1 C23 2.056(3)
Fe1 C15 2.095(3)
C15 C19 1.424(4)
C15 C16 1.433(5)
C16 C17 1.424(5)
C16 H16 0.9500
C17 C18 1.421(5)
C17 H17 0.9500
C18 C19 1.416(5)
C18 H18 0.9500
C19 H19 0.9500
C20 C21 1.419(5)
C20 C24 1.422(5)
C20 H20 0.9500
C21 C22 1.430(5)
C21 H21 0.9500
C22 C23 1.424(5)
C22 H22 0.9500
C23 C24 1.417(5)
C23 H23 0.9500
C24 H24 0.9500
C5A C11A 1.422(4)
C5A C6 1.532(4)
C6 C14 1.522(4)
C6 C6A 1.537(4)
C6 H6 1.0000
C13 C14 1.323(5)
C13 C11 1.521(5)
C13 H13 0.9500
C14 H14 0.9500
C6A C7 1.389(4)
C6A C10A 1.394(5)
C7 C8 1.400(4)
C7 C25 1.490(5)
C25 F3 1.337(4)
C25 F2 1.348(4)
C25 F1 1.348(4)
C8 C9 1.373(5)
C8 H8 0.9500
C9 C10 1.393(5)
C9 H9 0.9500
C10 C10A 1.386(5)
C10 H10 0.9500
C10A C11 1.525(4)
C11 C11A 1.540(4)
C11 H11 1.0000
C11A C12 1.371(4)
C12 C12A 1.452(4)
C12 C26 1.481(5)
Fe2 C30 2.027(3)
Fe2 C29 2.034(3)
Fe2 C34 2.039(4)
Fe2 C33 2.040(3)
Fe2 C35 2.043(4)
Fe2 C28 2.050(3)
Fe2 C32 2.058(3)
Fe2 C31 2.058(4)
Fe2 C27 2.059(3)
Fe2 C26 2.084(3)
C26 C27 1.434(4)
C26 C30 1.447(4)
C27 C28 1.415(5)
C27 H27 0.9500
C28 C29 1.428(4)
C28 H28 0.9500
C29 C30 1.417(5)
C29 H29 0.9500
C30 H30 0.9500
C31 C35 1.419(5)
C31 C32 1.422(5)
C31 H31 0.9500
C32 C33 1.416(5)
C32 H32 0.9500
C33 C34 1.428(5)
C33 H33 0.9500
C34 C35 1.425(6)
C34 H34 0.9500
C35 H35 0.9500
C36 C37 1.371(5)
C36 C47A 1.428(4)
C36 H36 0.9500
C37 C38 1.401(5)
C37 H37 0.9500
C38 C39 1.376(4)
C38 H38 0.9500
C39 C39A 1.428(4)
C39 H39 0.9500
C39A C47A 1.413(5)
C39A C40 1.445(4)
C40 C40A 1.369(4)
C40 C50 1.483(5)
Fe3 C53 2.027(3)
Fe3 C59 2.038(3)
Fe3 C52 2.038(3)
Fe3 C54 2.041(3)
Fe3 C58 2.044(4)
Fe3 C55 2.045(3)
Fe3 C57 2.048(3)
Fe3 C56 2.054(3)
Fe3 C51 2.063(3)
Fe3 C50 2.098(3)
C50 C51 1.432(5)
C50 C54 1.441(4)
C51 C52 1.431(4)
C51 H51 0.9500
C52 C53 1.417(5)
C52 H52 0.9500
C53 C54 1.426(5)
C53 H53 0.9500
C54 H54 0.9500
C55 C59 1.414(5)
C55 C56 1.427(5)
C55 H55 0.9500
C56 C57 1.426(5)
C56 H56 0.9500
C57 C58 1.413(5)
C57 H57 0.9500
C58 C59 1.417(5)
C58 H58 0.9500
C59 H59 0.9500
C40A C46A 1.425(5)
C40A C41 1.537(4)
C41 C48 1.523(5)
C41 C41A 1.546(4)
C41 H41 1.0000
C48 C49 1.325(5)
C48 H48 0.9500
C49 C46 1.516(5)
C49 H49 0.9500
C41A C45A 1.381(5)
C41A C42 1.404(4)
C42 C43 1.393(5)
C42 C60 1.488(5)
C60 F4 1.342(4)
C60 F6 1.348(4)
C60 F5 1.350(4)
C43 C44 1.374(5)
C43 H43 0.9500
C44 C45 1.395(5)
C44 H44 0.9500
C45 C45A 1.397(5)
C45 H45 0.9500
C45A C46 1.530(4)
C46 C46A 1.540(4)
C46 H46 1.0000
C46A C47 1.384(4)
C47 C47A 1.446(4)
C47 C61 1.479(5)
Fe4 C62 2.033(3)
Fe4 C63 2.037(3)
Fe4 C68 2.044(4)
Fe4 C64 2.046(4)
Fe4 C69 2.048(3)
Fe4 C67 2.055(4)
Fe4 C70 2.056(4)
Fe4 C66 2.059(4)
Fe4 C65 2.060(3)
Fe4 C61 2.082(3)
C61 C65 1.436(4)
C61 C62 1.439(4)
C62 C63 1.419(5)
C62 H62 0.9500
C63 C64 1.425(4)
C63 H63 0.9500
C64 C65 1.412(5)
C64 H64 0.9500
C65 H65 0.9500
C66 C67 1.421(6)
C66 C70 1.427(6)
C66 H66 0.9500
C67 C68 1.416(6)
C67 H67 0.9500
C68 C69 1.420(5)
C68 H68 0.9500
C69 C70 1.414(6)
C69 H69 0.9500
C70 H70 0.9500

loop_
_geom_torsion_atom_site_label_1
_geom_torsion_atom_site_label_2
_geom_torsion_atom_site_label_3
_geom_torsion_atom_site_label_4
_geom_torsion
C12A C1 C2 C3 -0.1(5)
C1 C2 C3 C4 -0.8(5)
C2 C3 C4 C4A 1.0(5)
C3 C4 C4A C12A -0.3(5)
C3 C4 C4A C5 -178.0(3)
C4 C4A C5 C5A 174.6(3)
C12A C4A C5 C5A -2.9(5)
C4 C4A C5 C15 -0.7(5)
C12A C4A C5 C15 -178.3(3)
C5A C5 C15 C19 -122.8(3)
C4A C5 C15 C19 52.4(4)
C5A C5 C15 C16 47.3(4)
C4A C5 C15 C16 -137.4(3)
C5A C5 C15 Fe1 140.4(3)
C4A C5 C15 Fe1 -44.4(5)
C17 Fe1 C15 C19 81.5(2)
C18 Fe1 C15 C19 37.4(2)
C16 Fe1 C15 C19 119.3(3)
C22 Fe1 C15 C19 153.5(5)
C24 Fe1 C15 C19 -79.9(2)
C21 Fe1 C15 C19 -165.96(19)
C20 Fe1 C15 C19 -123.6(2)
C23 Fe1 C15 C19 -41.1(4)
C17 Fe1 C15 C16 -37.9(2)
C18 Fe1 C15 C16 -82.0(2)
C22 Fe1 C15 C16 34.2(6)
C24 Fe1 C15 C16 160.7(2)
C21 Fe1 C15 C16 74.7(2)
C19 Fe1 C15 C16 -119.3(3)
C20 Fe1 C15 C16 117.1(2)
C23 Fe1 C15 C16 -160.4(3)
C17 Fe1 C15 C5 -156.1(4)
C18 Fe1 C15 C5 159.8(4)
C16 Fe1 C15 C5 -118.2(4)
C22 Fe1 C15 C5 -84.0(6)
C24 Fe1 C15 C5 42.5(4)
C21 Fe1 C15 C5 -43.5(4)
C19 Fe1 C15 C5 122.5(4)
C20 Fe1 C15 C5 -1.1(4)
C23 Fe1 C15 C5 81.4(5)
C19 C15 C16 C17 1.9(3)
C5 C15 C16 C17 -170.0(3)
Fe1 C15 C16 C17 59.56(19)
C19 C15 C16 Fe1 -57.69(19)
C5 C15 C16 Fe1 130.4(3)
C18 Fe1 C16 C17 -38.1(2)
C22 Fe1 C16 C17 71.9(3)
C24 Fe1 C16 C17 -166.6(3)
C21 Fe1 C16 C17 114.6(2)
C19 Fe1 C16 C17 -81.9(2)
C20 Fe1 C16 C17 157.3(2)
C23 Fe1 C16 C17 35.2(5)
C15 Fe1 C16 C17 -119.2(3)
C17 Fe1 C16 C15 119.2(3)
C18 Fe1 C16 C15 81.1(2)
C22 Fe1 C16 C15 -168.86(19)
C24 Fe1 C16 C15 -47.4(4)
C21 Fe1 C16 C15 -126.1(2)
C19 Fe1 C16 C15 37.33(19)
C20 Fe1 C16 C15 -83.4(2)
C23 Fe1 C16 C15 154.4(4)
C15 C16 C17 C18 -1.2(3)
Fe1 C16 C17 C18 59.9(2)
C15 C16 C17 Fe1 -61.1(2)
C16 Fe1 C17 C18 -118.5(3)
C22 Fe1 C17 C18 115.1(2)
C24 Fe1 C17 C18 46.5(5)
C21 Fe1 C17 C18 156.9(2)
C19 Fe1 C17 C18 -37.64(19)
C20 Fe1 C17 C18 -173.1(3)
C23 Fe1 C17 C18 74.3(2)
C15 Fe1 C17 C18 -81.0(2)
C18 Fe1 C17 C16 118.5(3)
C22 Fe1 C17 C16 -126.3(2)
C24 Fe1 C17 C16 165.0(4)
C21 Fe1 C17 C16 -84.6(2)
C19 Fe1 C17 C16 80.9(2)
C20 Fe1 C17 C16 -54.6(4)
C23 Fe1 C17 C16 -167.2(2)
C15 Fe1 C17 C16 37.55(19)
C16 C17 C18 C19 0.0(3)
Fe1 C17 C18 C19 60.0(2)
C16 C17 C18 Fe1 -59.9(2)
C17 Fe1 C18 C19 -119.0(3)
C16 Fe1 C18 C19 -80.9(2)
C22 Fe1 C18 C19 159.54(19)
C24 Fe1 C18 C19 78.2(2)
C21 Fe1 C18 C19 -170.6(3)
C20 Fe1 C18 C19 52.0(5)
C23 Fe1 C18 C19 117.9(2)
C15 Fe1 C18 C19 -37.08(18)
C16 Fe1 C18 C17 38.19(19)
C22 Fe1 C18 C17 -81.4(2)
C24 Fe1 C18 C17 -162.8(2)
C21 Fe1 C18 C17 -51.6(4)
C19 Fe1 C18 C17 119.0(3)
C20 Fe1 C18 C17 171.1(4)
C23 Fe1 C18 C17 -123.1(2)
C15 Fe1 C18 C17 82.0(2)
C17 C18 C19 C15 1.1(3)
Fe1 C18 C19 C15 60.5(2)
C17 C18 C19 Fe1 -59.4(2)
C16 C15 C19 C18 -1.9(3)
C5 C15 C19 C18 169.8(3)
Fe1 C15 C19 C18 -59.2(2)
C16 C15 C19 Fe1 57.31(19)
C5 C15 C19 Fe1 -131.1(3)
C17 Fe1 C19 C18 37.9(2)
C16 Fe1 C19 C18 82.1(2)
C22 Fe1 C19 C18 -43.8(4)
C24 Fe1 C19 C18 -121.2(2)
C21 Fe1 C19 C18 164.9(4)
C20 Fe1 C19 C18 -162.4(2)
C23 Fe1 C19 C18 -78.5(2)
C15 Fe1 C19 C18 119.8(3)
C17 Fe1 C19 C15 -81.9(2)
C18 Fe1 C19 C15 -119.8(3)
C16 Fe1 C19 C15 -37.67(18)
C22 Fe1 C19 C15 -163.7(3)
C24 Fe1 C19 C15 118.9(2)
C21 Fe1 C19 C15 45.1(5)
C20 Fe1 C19 C15 77.8(2)
C23 Fe1 C19 C15 161.65(19)
C17 Fe1 C20 C21 -41.7(4)
C18 Fe1 C20 C21 153.2(4)
C16 Fe1 C20 C21 -81.1(2)
C22 Fe1 C20 C21 37.85(19)
C24 Fe1 C20 C21 118.9(3)
C19 Fe1 C20 C21 -166.99(19)
C23 Fe1 C20 C21 81.7(2)
C15 Fe1 C20 C21 -124.7(2)
C17 Fe1 C20 C24 -160.6(3)
C18 Fe1 C20 C24 34.3(5)
C16 Fe1 C20 C24 160.0(2)
C22 Fe1 C20 C24 -81.1(2)
C21 Fe1 C20 C24 -118.9(3)
C19 Fe1 C20 C24 74.1(3)
C23 Fe1 C20 C24 -37.2(2)
C15 Fe1 C20 C24 116.4(2)
C24 C20 C21 C22 0.3(3)
Fe1 C20 C21 C22 -59.1(2)
C24 C20 C21 Fe1 59.5(2)
C17 Fe1 C21 C20 162.19(19)
C18 Fe1 C21 C20 -161.4(3)
C16 Fe1 C21 C20 118.5(2)
C22 Fe1 C21 C20 -119.3(3)
C24 Fe1 C21 C20 -37.9(2)
C19 Fe1 C21 C20 41.6(5)
C23 Fe1 C21 C20 -81.5(2)
C15 Fe1 C21 C20 76.9(2)
C17 Fe1 C21 C22 -78.6(2)
C18 Fe1 C21 C22 -42.1(4)
C16 Fe1 C21 C22 -122.2(2)
C24 Fe1 C21 C22 81.4(2)
C19 Fe1 C21 C22 160.9(4)
C20 Fe1 C21 C22 119.3(3)
C23 Fe1 C21 C22 37.8(2)
C15 Fe1 C21 C22 -163.80(19)
C20 C21 C22 C23 -0.4(3)
Fe1 C21 C22 C23 -59.9(2)
C20 C21 C22 Fe1 59.5(2)
C17 Fe1 C22 C23 -122.4(2)
C18 Fe1 C22 C23 -80.3(2)
C16 Fe1 C22 C23 -162.7(2)
C24 Fe1 C22 C23 37.7(2)
C21 Fe1 C22 C23 118.9(3)
C19 Fe1 C22 C23 -49.6(4)
C20 Fe1 C22 C23 81.5(2)
C15 Fe1 C22 C23 170.7(4)
C17 Fe1 C22 C21 118.6(2)
C18 Fe1 C22 C21 160.8(2)
C16 Fe1 C22 C21 78.4(2)
C24 Fe1 C22 C21 -81.3(2)
C19 Fe1 C22 C21 -168.5(3)
C20 Fe1 C22 C21 -37.48(19)
C23 Fe1 C22 C21 -118.9(3)
C15 Fe1 C22 C21 51.8(6)
C21 C22 C23 C24 0.3(3)
Fe1 C22 C23 C24 -59.4(2)
C21 C22 C23 Fe1 59.7(2)
C17 Fe1 C23 C24 -165.9(2)
C18 Fe1 C23 C24 -125.2(2)
C16 Fe1 C23 C24 167.5(4)
C22 Fe1 C23 C24 118.9(3)
C21 Fe1 C23 C24 81.0(2)
C19 Fe1 C23 C24 -83.9(2)
C20 Fe1 C23 C24 37.3(2)
C15 Fe1 C23 C24 -54.8(4)
C17 Fe1 C23 C22 75.2(3)
C18 Fe1 C23 C22 115.9(2)
C16 Fe1 C23 C22 48.5(5)
C24 Fe1 C23 C22 -118.9(3)
C21 Fe1 C23 C22 -38.0(2)
C19 Fe1 C23 C22 157.1(2)
C20 Fe1 C23 C22 -81.6(2)
C15 Fe1 C23 C22 -173.8(3)
C22 C23 C24 C20 -0.1(3)
Fe1 C23 C24 C20 -59.3(2)
C22 C23 C24 Fe1 59.2(2)
C21 C20 C24 C23 -0.1(3)
Fe1 C20 C24 C23 59.4(2)
C21 C20 C24 Fe1 -59.5(2)
C17 Fe1 C24 C23 37.3(5)
C18 Fe1 C24 C23 72.2(3)
C16 Fe1 C24 C23 -169.3(3)
C22 Fe1 C24 C23 -37.9(2)
C21 Fe1 C24 C23 -82.1(2)
C19 Fe1 C24 C23 114.2(2)
C20 Fe1 C24 C23 -119.8(3)
C15 Fe1 C24 C23 156.2(2)
C17 Fe1 C24 C20 157.1(4)
C18 Fe1 C24 C20 -168.0(2)
C16 Fe1 C24 C20 -49.5(5)
C22 Fe1 C24 C20 81.9(2)
C21 Fe1 C24 C20 37.7(2)
C19 Fe1 C24 C20 -126.0(2)
C23 Fe1 C24 C20 119.8(3)
C15 Fe1 C24 C20 -84.0(2)
C4A C5 C5A C11A 4.6(5)
C15 C5 C5A C11A -179.9(3)
C4A C5 C5A C6 -173.7(3)
C15 C5 C5A C6 1.8(5)
C5 C5A C6 C14 -124.4(3)
C11A C5A C6 C14 57.2(3)
C5 C5A C6 C6A 123.7(3)
C11A C5A C6 C6A -54.8(3)
C11 C13 C14 C6 -0.7(4)
C5A C6 C14 C13 -56.5(3)
C6A C6 C14 C13 55.6(3)
C14 C6 C6A C7 125.1(3)
C5A C6 C6A C7 -123.3(3)
C14 C6 C6A C10A -53.4(3)
C5A C6 C6A C10A 58.2(3)
C10A C6A C7 C8 -0.3(5)
C6 C6A C7 C8 -178.8(3)
C10A C6A C7 C25 179.7(3)
C6 C6A C7 C25 1.3(5)
C6A C7 C25 F3 176.8(3)
C8 C7 C25 F3 -3.1(5)
C6A C7 C25 F2 -62.7(4)
C8 C7 C25 F2 117.4(3)
C6A C7 C25 F1 56.7(4)
C8 C7 C25 F1 -123.2(3)
C6A C7 C8 C9 0.3(5)
C25 C7 C8 C9 -179.8(3)
C7 C8 C9 C10 -0.6(5)
C8 C9 C10 C10A 0.9(5)
C9 C10 C10A C6A -0.9(5)
C9 C10 C10A C11 179.7(3)
C7 C6A C10A C10 0.7(5)
C6 C6A C10A C10 179.3(3)
C7 C6A C10A C11 -179.9(3)
C6 C6A C10A C11 -1.2(4)
C14 C13 C11 C10A -55.3(3)
C14 C13 C11 C11A 56.0(3)
C10 C10A C11 C13 -125.1(3)
C6A C10A C11 C13 55.4(3)
C10 C10A C11 C11A 122.5(3)
C6A C10A C11 C11A -56.9(3)
C5 C5A C11A C12 -3.3(5)
C6 C5A C11A C12 175.2(3)
C5 C5A C11A C11 178.1(3)
C6 C5A C11A C11 -3.4(4)
C13 C11 C11A C12 129.0(3)
C10A C11 C11A C12 -119.0(3)
C13 C11 C11A C5A -52.5(3)
C10A C11 C11A C5A 59.6(3)
C5A C11A C12 C12A 0.0(5)
C11 C11A C12 C12A 178.5(3)
C5A C11A C12 C26 -173.1(3)
C11 C11A C12 C26 5.3(5)
C11A C12 C26 C27 49.5(5)
C12A C12 C26 C27 -123.5(3)
C11A C12 C26 C30 -142.6(3)
C12A C12 C26 C30 44.4(5)
C11A C12 C26 Fe2 -46.5(5)
C12A C12 C26 Fe2 140.5(3)
C30 Fe2 C26 C27 118.6(3)
C29 Fe2 C26 C27 80.8(2)
C34 Fe2 C26 C27 146.0(4)
C33 Fe2 C26 C27 -39.8(5)
C35 Fe2 C26 C27 -171.0(2)
C28 Fe2 C26 C27 36.71(19)
C32 Fe2 C26 C27 -83.4(2)
C31 Fe2 C26 C27 -127.0(2)
C29 Fe2 C26 C30 -37.8(2)
C34 Fe2 C26 C30 27.5(5)
C33 Fe2 C26 C30 -158.3(4)
C35 Fe2 C26 C30 70.4(3)
C28 Fe2 C26 C30 -81.9(2)
C32 Fe2 C26 C30 158.0(2)
C31 Fe2 C26 C30 114.4(2)
C27 Fe2 C26 C30 -118.6(3)
C30 Fe2 C26 C12 -121.7(4)
C29 Fe2 C26 C12 -159.5(3)
C34 Fe2 C26 C12 -94.2(5)
C33 Fe2 C26 C12 80.0(6)
C35 Fe2 C26 C12 -51.3(4)
C28 Fe2 C26 C12 156.4(3)
C32 Fe2 C26 C12 36.3(4)
C31 Fe2 C26 C12 -7.3(3)
C27 Fe2 C26 C12 119.7(4)
C30 C26 C27 C28 -1.4(4)
C12 C26 C27 C28 168.7(3)
Fe2 C26 C27 C28 -58.8(2)
C30 C26 C27 Fe2 57.4(2)
C12 C26 C27 Fe2 -132.5(3)
C30 Fe2 C27 C28 82.18(19)
C29 Fe2 C27 C28 38.07(18)
C34 Fe2 C27 C28 -31.1(4)
C33 Fe2 C27 C28 -74.3(2)
C35 Fe2 C27 C28 148.9(5)
C32 Fe2 C27 C28 -119.3(2)
C31 Fe2 C27 C28 -163.1(2)
C26 Fe2 C27 C28 120.6(3)
C30 Fe2 C27 C26 -38.46(19)
C29 Fe2 C27 C26 -82.6(2)
C34 Fe2 C27 C26 -151.7(3)
C33 Fe2 C27 C26 165.0(2)
C35 Fe2 C27 C26 28.3(6)
C28 Fe2 C27 C26 -120.6(3)
C32 Fe2 C27 C26 120.1(2)
C31 Fe2 C27 C26 76.2(2)
C26 C27 C28 C29 0.6(4)
Fe2 C27 C28 C29 -59.0(2)
C26 C27 C28 Fe2 59.5(2)
C30 Fe2 C28 C27 -81.28(19)
C29 Fe2 C28 C27 -119.0(3)
C34 Fe2 C28 C27 165.67(18)
C33 Fe2 C28 C27 123.13(19)
C35 Fe2 C28 C27 -162.8(3)
C32 Fe2 C28 C27 83.9(2)
C31 Fe2 C28 C27 58.1(6)
C26 Fe2 C28 C27 -36.90(17)
C30 Fe2 C28 C29 37.76(19)
C34 Fe2 C28 C29 -75.3(2)
C33 Fe2 C28 C29 -117.8(2)
C35 Fe2 C28 C29 -43.8(4)
C32 Fe2 C28 C29 -157.0(2)
C31 Fe2 C28 C29 177.1(5)
C27 Fe2 C28 C29 119.0(3)
C26 Fe2 C28 C29 82.1(2)
C27 C28 C29 C30 0.6(4)
Fe2 C28 C29 C30 -59.2(2)
C27 C28 C29 Fe2 59.7(2)
C34 Fe2 C29 C30 -122.3(2)
C33 Fe2 C29 C30 -161.5(2)
C35 Fe2 C29 C30 -82.0(2)
C28 Fe2 C29 C30 119.2(3)
C32 Fe2 C29 C30 -179.4(4)
C31 Fe2 C29 C30 -59.1(4)
C27 Fe2 C29 C30 81.7(2)
C26 Fe2 C29 C30 38.10(19)
C30 Fe2 C29 C28 -119.2(3)
C34 Fe2 C29 C28 118.5(2)
C33 Fe2 C29 C28 79.2(2)
C35 Fe2 C29 C28 158.8(2)
C32 Fe2 C29 C28 61.4(5)
C31 Fe2 C29 C28 -178.3(3)
C27 Fe2 C29 C28 -37.49(18)
C26 Fe2 C29 C28 -81.1(2)
C28 C29 C30 C26 -1.5(4)
Fe2 C29 C30 C26 -61.2(2)
C28 C29 C30 Fe2 59.7(2)
C27 C26 C30 C29 1.8(4)
C12 C26 C30 C29 -168.0(3)
Fe2 C26 C30 C29 60.1(2)
C27 C26 C30 Fe2 -58.3(2)
C12 C26 C30 Fe2 131.9(3)
C34 Fe2 C30 C29 72.0(2)
C33 Fe2 C30 C29 42.9(4)
C35 Fe2 C30 C29 113.5(2)
C28 Fe2 C30 C29 -37.83(19)
C32 Fe2 C30 C29 179.4(4)
C31 Fe2 C30 C29 153.7(2)
C27 Fe2 C30 C29 -81.2(2)
C26 Fe2 C30 C29 -119.1(3)
C29 Fe2 C30 C26 119.1(3)
C34 Fe2 C30 C26 -168.9(2)
C33 Fe2 C30 C26 161.9(3)
C35 Fe2 C30 C26 -127.4(2)
C28 Fe2 C30 C26 81.2(2)
C32 Fe2 C30 C26 -61.6(5)
C31 Fe2 C30 C26 -87.2(2)
C27 Fe2 C30 C26 37.83(19)
C30 Fe2 C31 C35 -74.1(3)
C29 Fe2 C31 C35 -32.5(4)
C34 Fe2 C31 C35 37.8(2)
C33 Fe2 C31 C35 82.0(2)
C28 Fe2 C31 C35 151.8(5)
C32 Fe2 C31 C35 119.0(3)
C27 Fe2 C31 C35 -162.1(2)
C26 Fe2 C31 C35 -119.3(2)
C30 Fe2 C31 C32 166.9(2)
C29 Fe2 C31 C32 -151.5(3)
C34 Fe2 C31 C32 -81.2(2)
C33 Fe2 C31 C32 -37.0(2)
C35 Fe2 C31 C32 -119.0(3)
C28 Fe2 C31 C32 32.8(7)
C27 Fe2 C31 C32 78.8(3)
C26 Fe2 C31 C32 121.7(2)
C35 C31 C32 C33 -0.7(4)
Fe2 C31 C32 C33 58.3(2)
C35 C31 C32 Fe2 -59.0(2)
C30 Fe2 C32 C33 -154.7(4)
C29 Fe2 C32 C33 24.2(5)
C34 Fe2 C32 C33 -38.4(2)
C35 Fe2 C32 C33 -82.6(2)
C28 Fe2 C32 C33 69.8(3)
C31 Fe2 C32 C33 -120.3(3)
C27 Fe2 C32 C33 114.2(2)
C26 Fe2 C32 C33 158.9(2)
C30 Fe2 C32 C31 -34.3(5)
C29 Fe2 C32 C31 144.5(4)
C34 Fe2 C32 C31 82.0(2)
C33 Fe2 C32 C31 120.3(3)
C35 Fe2 C32 C31 37.7(2)
C28 Fe2 C32 C31 -169.9(2)
C27 Fe2 C32 C31 -125.4(2)
C26 Fe2 C32 C31 -80.8(3)
C31 C32 C33 C34 1.0(4)
Fe2 C32 C33 C34 59.8(2)
C31 C32 C33 Fe2 -58.8(2)
C30 Fe2 C33 C32 158.8(3)
C29 Fe2 C33 C32 -170.3(2)
C34 Fe2 C33 C32 118.5(3)
C35 Fe2 C33 C32 80.6(2)
C28 Fe2 C33 C32 -128.3(2)
C31 Fe2 C33 C32 37.0(2)
C27 Fe2 C33 C32 -88.0(3)
C26 Fe2 C33 C32 -58.3(5)
C30 Fe2 C33 C34 40.3(5)
C29 Fe2 C33 C34 71.2(3)
C35 Fe2 C33 C34 -37.9(2)
C28 Fe2 C33 C34 113.2(2)
C32 Fe2 C33 C34 -118.5(3)
C31 Fe2 C33 C34 -81.5(3)
C27 Fe2 C33 C34 153.5(2)
C26 Fe2 C33 C34 -176.8(4)
C32 C33 C34 C35 -0.9(4)
Fe2 C33 C34 C35 59.5(3)
C32 C33 C34 Fe2 -60.4(2)
C30 Fe2 C34 C35 78.4(3)
C29 Fe2 C34 C35 117.8(2)
C33 Fe2 C34 C35 -119.0(3)
C28 Fe2 C34 C35 158.0(2)
C32 Fe2 C34 C35 -81.1(2)
C31 Fe2 C34 C35 -37.5(2)
C27 Fe2 C34 C35 180.0(3)
C26 Fe2 C34 C35 58.1(5)
C30 Fe2 C34 C33 -162.6(2)
C29 Fe2 C34 C33 -123.3(2)
C35 Fe2 C34 C33 119.0(3)
C28 Fe2 C34 C33 -83.0(3)
C32 Fe2 C34 C33 37.9(2)
C31 Fe2 C34 C33 81.5(3)
C27 Fe2 C34 C33 -61.1(4)
C26 Fe2 C34 C33 177.0(4)
C32 C31 C35 C34 0.1(4)
Fe2 C31 C35 C34 -59.3(3)
C32 C31 C35 Fe2 59.4(2)
C33 C34 C35 C31 0.5(4)
Fe2 C34 C35 C31 59.9(3)
C33 C34 C35 Fe2 -59.4(3)
C30 Fe2 C35 C31 122.8(2)
C29 Fe2 C35 C31 164.8(2)
C34 Fe2 C35 C31 -119.3(3)
C33 Fe2 C35 C31 -81.3(2)
C28 Fe2 C35 C31 -164.8(3)
C32 Fe2 C35 C31 -37.7(2)
C27 Fe2 C35 C31 60.7(6)
C26 Fe2 C35 C31 82.8(3)
C30 Fe2 C35 C34 -117.9(2)
C29 Fe2 C35 C34 -75.8(2)
C33 Fe2 C35 C34 38.0(2)
C28 Fe2 C35 C34 -45.4(4)
C32 Fe2 C35 C34 81.6(2)
C31 Fe2 C35 C34 119.3(3)
C27 Fe2 C35 C34 -180.0(5)
C26 Fe2 C35 C34 -157.8(2)
C4 C4A C12A C1 -0.6(4)
C5 C4A C12A C1 177.1(3)
C4 C4A C12A C12 -177.7(3)
C5 C4A C12A C12 -0.1(4)
C2 C1 C12A C4A 0.8(5)
C2 C1 C12A C12 177.9(3)
C11A C12 C12A C4A 1.5(4)
C26 C12 C12A C4A 175.0(3)
C11A C12 C12A C1 -175.5(3)
C26 C12 C12A C1 -2.1(5)
C47A C36 C37 C38 1.7(5)
C36 C37 C38 C39 -1.2(5)
C37 C38 C39 C39A -0.8(5)
C38 C39 C39A C47A 2.3(5)
C38 C39 C39A C40 -177.2(3)
C47A C39A C40 C40A 1.2(4)
C39 C39A C40 C40A -179.3(3)
C47A C39A C40 C50 -179.9(3)
C39 C39A C40 C50 -0.3(5)
C40A C40 C50 C51 122.8(3)
C39A C40 C50 C51 -56.2(5)
C40A C40 C50 C54 -45.1(4)
C39A C40 C50 C54 136.0(3)
C40A C40 C50 Fe3 -138.8(3)
C39A C40 C50 Fe3 42.3(5)
C53 Fe3 C50 C51 -81.5(2)
C59 Fe3 C50 C51 169.48(19)
C52 Fe3 C50 C51 -37.61(18)
C54 Fe3 C50 C51 -119.2(3)
C58 Fe3 C50 C51 -150.2(4)
C55 Fe3 C50 C51 126.07(19)
C57 Fe3 C50 C51 42.0(4)
C56 Fe3 C50 C51 82.3(2)
C53 Fe3 C50 C54 37.7(2)
C59 Fe3 C50 C54 -71.3(2)
C52 Fe3 C50 C54 81.6(2)
C58 Fe3 C50 C54 -31.0(5)
C55 Fe3 C50 C54 -114.7(2)
C57 Fe3 C50 C54 161.2(3)
C56 Fe3 C50 C54 -158.4(2)
C51 Fe3 C50 C54 119.2(3)
C53 Fe3 C50 C40 155.6(4)
C59 Fe3 C50 C40 46.7(4)
C52 Fe3 C50 C40 -160.4(4)
C54 Fe3 C50 C40 117.9(4)
C58 Fe3 C50 C40 86.9(5)
C55 Fe3 C50 C40 3.3(4)
C57 Fe3 C50 C40 -80.8(5)
C56 Fe3 C50 C40 -40.5(4)
C51 Fe3 C50 C40 -122.8(4)
C54 C50 C51 C52 1.5(3)
C40 C50 C51 C52 -168.2(3)
Fe3 C50 C51 C52 58.6(2)
C54 C50 C51 Fe3 -57.1(2)
C40 C50 C51 Fe3 133.2(3)
C53 Fe3 C51 C52 -37.7(2)
C59 Fe3 C51 C52 -152.0(5)
C54 Fe3 C51 C52 -82.0(2)
C58 Fe3 C51 C52 36.0(4)
C55 Fe3 C51 C52 164.2(2)
C57 Fe3 C51 C52 76.5(2)
C56 Fe3 C51 C52 120.9(2)
C50 Fe3 C51 C52 -119.8(3)
C53 Fe3 C51 C50 82.1(2)
C59 Fe3 C51 C50 -32.2(6)
C52 Fe3 C51 C50 119.8(3)
C54 Fe3 C51 C50 37.84(17)
C58 Fe3 C51 C50 155.8(3)
C55 Fe3 C51 C50 -76.0(2)
C57 Fe3 C51 C50 -163.71(17)
C56 Fe3 C51 C50 -119.36(19)
C50 C51 C52 C53 -1.1(3)
Fe3 C51 C52 C53 59.1(2)
C50 C51 C52 Fe3 -60.1(2)
C59 Fe3 C52 C53 44.2(4)
C54 Fe3 C52 C53 -38.4(2)
C58 Fe3 C52 C53 76.7(2)
C55 Fe3 C52 C53 -173.1(5)
C57 Fe3 C52 C53 118.8(2)
C56 Fe3 C52 C53 159.1(2)
C51 Fe3 C52 C53 -119.4(3)
C50 Fe3 C52 C53 -82.3(2)
C53 Fe3 C52 C51 119.4(3)
C59 Fe3 C52 C51 163.5(3)
C54 Fe3 C52 C51 81.0(2)
C58 Fe3 C52 C51 -163.9(2)
C55 Fe3 C52 C51 -53.7(6)
C57 Fe3 C52 C51 -121.8(2)
C56 Fe3 C52 C51 -81.5(2)
C50 Fe3 C52 C51 37.07(19)
C51 C52 C53 C54 0.2(4)
Fe3 C52 C53 C54 60.1(2)
C51 C52 C53 Fe3 -59.9(2)
C59 Fe3 C53 C52 -158.8(2)
C54 Fe3 C53 C52 118.4(3)
C58 Fe3 C53 C52 -118.1(2)
C55 Fe3 C53 C52 175.8(3)
C57 Fe3 C53 C52 -79.0(2)
C56 Fe3 C53 C52 -57.3(5)
C51 Fe3 C53 C52 37.7(2)
C50 Fe3 C53 C52 81.0(2)
C59 Fe3 C53 C54 82.7(2)
C52 Fe3 C53 C54 -118.4(3)
C58 Fe3 C53 C54 123.4(2)
C55 Fe3 C53 C54 57.4(4)
C57 Fe3 C53 C54 162.6(2)
C56 Fe3 C53 C54 -175.8(4)
C51 Fe3 C53 C54 -80.7(2)
C50 Fe3 C53 C54 -37.4(2)
C52 C53 C54 C50 0.7(4)
Fe3 C53 C54 C50 60.8(2)
C52 C53 C54 Fe3 -60.2(2)
C51 C50 C54 C53 -1.3(3)
C40 C50 C54 C53 168.7(3)
Fe3 C50 C54 C53 -59.1(2)
C51 C50 C54 Fe3 57.8(2)
C40 C50 C54 Fe3 -132.2(3)
C59 Fe3 C54 C53 -113.5(2)
C52 Fe3 C54 C53 38.1(2)
C58 Fe3 C54 C53 -72.3(3)
C55 Fe3 C54 C53 -154.5(2)
C57 Fe3 C54 C53 -42.9(5)
C56 Fe3 C54 C53 176.0(4)
C51 Fe3 C54 C53 82.2(2)
C50 Fe3 C54 C53 119.6(3)
C53 Fe3 C54 C50 -119.6(3)
C59 Fe3 C54 C50 126.8(2)
C52 Fe3 C54 C50 -81.5(2)
C58 Fe3 C54 C50 168.1(2)
C55 Fe3 C54 C50 85.8(2)
C57 Fe3 C54 C50 -162.5(3)
C56 Fe3 C54 C50 56.4(5)
C51 Fe3 C54 C50 -37.41(18)
C53 Fe3 C55 C59 35.9(4)
C52 Fe3 C55 C59 -154.6(5)
C54 Fe3 C55 C59 76.4(3)
C58 Fe3 C55 C59 -37.8(2)
C57 Fe3 C55 C59 -81.5(2)
C56 Fe3 C55 C59 -119.4(3)
C51 Fe3 C55 C59 162.8(2)
C50 Fe3 C55 C59 120.6(2)
C53 Fe3 C55 C56 155.2(3)
C59 Fe3 C55 C56 119.4(3)
C52 Fe3 C55 C56 -35.2(7)
C54 Fe3 C55 C56 -164.2(2)
C58 Fe3 C55 C56 81.5(2)
C57 Fe3 C55 C56 37.9(2)
C51 Fe3 C55 C56 -77.9(3)
C50 Fe3 C55 C56 -120.0(2)
C59 C55 C56 C57 -0.1(4)
Fe3 C55 C56 C57 -59.2(2)
C59 C55 C56 Fe3 59.2(2)
C53 Fe3 C56 C57 -28.9(5)
C59 Fe3 C56 C57 81.4(2)
C52 Fe3 C56 C57 -71.9(3)
C54 Fe3 C56 C57 158.7(4)
C58 Fe3 C56 C57 37.5(2)
C55 Fe3 C56 C57 118.9(3)
C51 Fe3 C56 C57 -116.0(2)
C50 Fe3 C56 C57 -159.6(2)
C53 Fe3 C56 C55 -147.8(4)
C59 Fe3 C56 C55 -37.5(2)
C52 Fe3 C56 C55 169.2(2)
C54 Fe3 C56 C55 39.9(5)
C58 Fe3 C56 C55 -81.4(2)
C57 Fe3 C56 C55 -118.9(3)
C51 Fe3 C56 C55 125.1(2)
C50 Fe3 C56 C55 81.5(2)
C55 C56 C57 C58 -0.2(4)
Fe3 C56 C57 C58 -59.4(2)
C55 C56 C57 Fe3 59.1(2)
C53 Fe3 C57 C58 -71.8(3)
C59 Fe3 C57 C58 37.6(2)
C52 Fe3 C57 C58 -113.8(2)
C54 Fe3 C57 C58 -40.3(5)
C55 Fe3 C57 C58 81.4(2)
C56 Fe3 C57 C58 119.3(3)
C51 Fe3 C57 C58 -155.4(2)
C50 Fe3 C57 C58 173.5(3)
C53 Fe3 C57 C56 168.9(2)
C59 Fe3 C57 C56 -81.7(2)
C52 Fe3 C57 C56 126.9(2)
C54 Fe3 C57 C56 -159.7(3)
C58 Fe3 C57 C56 -119.3(3)
C55 Fe3 C57 C56 -37.9(2)
C51 Fe3 C57 C56 85.3(2)
C50 Fe3 C57 C56 54.2(5)
C56 C57 C58 C59 0.4(4)
Fe3 C57 C58 C59 -59.1(2)
C56 C57 C58 Fe3 59.5(2)
C53 Fe3 C58 C57 123.5(2)
C59 Fe3 C58 C57 -119.5(3)
C52 Fe3 C58 C57 82.9(2)
C54 Fe3 C58 C57 163.4(2)
C55 Fe3 C58 C57 -81.8(2)
C56 Fe3 C58 C57 -37.7(2)
C51 Fe3 C58 C57 57.1(4)
C50 Fe3 C58 C57 -173.4(3)
C53 Fe3 C58 C59 -116.9(2)
C52 Fe3 C58 C59 -157.6(2)
C54 Fe3 C58 C59 -77.1(2)
C55 Fe3 C58 C59 37.7(2)
C57 Fe3 C58 C59 119.5(3)
C56 Fe3 C58 C59 81.8(2)
C51 Fe3 C58 C59 176.6(3)
C50 Fe3 C58 C59 -53.9(5)
C56 C55 C59 C58 0.3(4)
Fe3 C55 C59 C58 59.8(2)
C56 C55 C59 Fe3 -59.5(2)
C57 C58 C59 C55 -0.5(4)
Fe3 C58 C59 C55 -59.9(2)
C57 C58 C59 Fe3 59.4(2)
C53 Fe3 C59 C55 -163.4(2)
C52 Fe3 C59 C55 165.9(3)
C54 Fe3 C59 C55 -120.8(2)
C58 Fe3 C59 C55 119.0(3)
C57 Fe3 C59 C55 81.6(2)
C56 Fe3 C59 C55 37.7(2)
C51 Fe3 C59 C55 -55.9(6)
C50 Fe3 C59 C55 -80.9(2)
C53 Fe3 C59 C58 77.6(2)
C52 Fe3 C59 C58 46.8(4)
C54 Fe3 C59 C58 120.2(2)
C55 Fe3 C59 C58 -119.0(3)
C57 Fe3 C59 C58 -37.4(2)
C56 Fe3 C59 C58 -81.3(2)
C51 Fe3 C59 C58 -174.9(4)
C50 Fe3 C59 C58 160.08(19)
C39A C40 C40A C46A -3.7(5)
C50 C40 C40A C46A 177.3(3)
C39A C40 C40A C41 177.4(3)
C50 C40 C40A C41 -1.6(5)
C40 C40A C41 C48 119.3(4)
C46A C40A C41 C48 -59.7(3)
C40 C40A C41 C41A -128.9(3)
C46A C40A C41 C41A 52.1(4)
C40A C41 C48 C49 57.0(4)
C41A C41 C48 C49 -54.6(3)
C41 C48 C49 C46 1.0(4)
C48 C41 C41A C45A 51.6(3)
C40A C41 C41A C45A -59.1(4)
C48 C41 C41A C42 -128.7(3)
C40A C41 C41A C42 120.6(3)
C45A C41A C42 C43 -4.8(5)
C41 C41A C42 C43 175.5(3)
C45A C41A C42 C60 177.1(3)
C41 C41A C42 C60 -2.7(5)
C43 C42 C60 F4 133.2(3)
C41A C42 C60 F4 -48.7(4)
C43 C42 C60 F6 -106.5(4)
C41A C42 C60 F6 71.7(4)
C43 C42 C60 F5 13.8(4)
C41A C42 C60 F5 -168.1(3)
C41A C42 C43 C44 3.1(5)
C60 C42 C43 C44 -178.7(3)
C42 C43 C44 C45 -0.1(5)
C43 C44 C45 C45A -1.2(5)
C42 C41A C45A C45 3.5(5)
C41 C41A C45A C45 -176.7(3)
C42 C41A C45A C46 -176.5(3)
C41 C41A C45A C46 3.3(4)
C44 C45 C45A C41A -0.5(5)
C44 C45 C45A C46 179.5(3)
C48 C49 C46 C45A 55.3(4)
C48 C49 C46 C46A -55.8(3)
C41A C45A C46 C49 -56.6(4)
C45 C45A C46 C49 123.3(3)
C41A C45A C46 C46A 56.0(3)
C45 C45A C46 C46A -124.1(3)
C40 C40A C46A C47 6.2(5)
C41 C40A C46A C47 -174.8(3)
C40 C40A C46A C46 -172.4(3)
C41 C40A C46A C46 6.6(4)
C49 C46 C46A C47 -128.4(3)
C45A C46 C46A C47 119.5(3)
C49 C46 C46A C40A 50.2(3)
C45A C46 C46A C40A -62.0(3)
C40A C46A C47 C47A -5.5(5)
C46 C46A C47 C47A 172.9(3)
C40A C46A C47 C61 175.8(3)
C46 C46A C47 C61 -5.8(5)
C46A C47 C61 C65 127.3(4)
C47A C47 C61 C65 -51.3(5)
C46A C47 C61 C62 -43.3(5)
C47A C47 C61 C62 138.1(3)
C46A C47 C61 Fe4 -134.7(3)
C47A C47 C61 Fe4 46.8(4)
C62 Fe4 C61 C65 -118.8(3)
C63 Fe4 C61 C65 -81.2(2)
C68 Fe4 C61 C65 -153.0(4)
C64 Fe4 C61 C65 -37.09(19)
C69 Fe4 C61 C65 38.8(6)
C67 Fe4 C61 C65 166.4(2)
C70 Fe4 C61 C65 79.2(3)
C66 Fe4 C61 C65 122.8(2)
C63 Fe4 C61 C62 37.6(2)
C68 Fe4 C61 C62 -34.2(5)
C64 Fe4 C61 C62 81.7(2)
C69 Fe4 C61 C62 157.6(5)
C67 Fe4 C61 C62 -74.8(3)
C70 Fe4 C61 C62 -162.1(2)
C66 Fe4 C61 C62 -118.5(2)
C65 Fe4 C61 C62 118.8(3)
C62 Fe4 C61 C47 116.9(4)
C63 Fe4 C61 C47 154.5(3)
C68 Fe4 C61 C47 82.7(5)
C64 Fe4 C61 C47 -161.4(3)
C69 Fe4 C61 C47 -85.5(6)
C67 Fe4 C61 C47 42.1(4)
C70 Fe4 C61 C47 -45.2(4)
C66 Fe4 C61 C47 -1.6(3)
C65 Fe4 C61 C47 -124.4(4)
C65 C61 C62 C63 -1.4(4)
C47 C61 C62 C63 171.0(3)
Fe4 C61 C62 C63 -59.8(2)
C65 C61 C62 Fe4 58.4(2)
C47 C61 C62 Fe4 -129.2(3)
C68 Fe4 C62 C63 -74.5(3)
C64 Fe4 C62 C63 38.2(2)
C69 Fe4 C62 C63 -42.9(5)
C67 Fe4 C62 C63 -116.5(2)
C70 Fe4 C62 C63 172.2(4)
C66 Fe4 C62 C63 -157.3(2)
C65 Fe4 C62 C63 81.6(2)
C61 Fe4 C62 C63 119.4(3)
C63 Fe4 C62 C61 -119.4(3)
C68 Fe4 C62 C61 166.1(2)
C64 Fe4 C62 C61 -81.2(2)
C69 Fe4 C62 C61 -162.3(3)
C67 Fe4 C62 C61 124.1(2)
C70 Fe4 C62 C61 52.8(5)
C66 Fe4 C62 C61 83.3(2)
C65 Fe4 C62 C61 -37.82(19)
C61 C62 C63 C64 1.0(4)
Fe4 C62 C63 C64 -59.8(2)
C61 C62 C63 Fe4 60.8(2)
C68 Fe4 C63 C62 121.1(2)
C64 Fe4 C63 C62 -118.6(3)
C69 Fe4 C63 C62 161.3(2)
C67 Fe4 C63 C62 81.2(2)
C70 Fe4 C63 C62 -173.8(4)
C66 Fe4 C63 C62 57.3(5)
C65 Fe4 C63 C62 -81.5(2)
C61 Fe4 C63 C62 -37.74(19)
C62 Fe4 C63 C64 118.6(3)
C68 Fe4 C63 C64 -120.3(2)
C69 Fe4 C63 C64 -80.1(2)
C67 Fe4 C63 C64 -160.2(2)
C70 Fe4 C63 C64 -55.2(5)
C66 Fe4 C63 C64 175.8(4)
C65 Fe4 C63 C64 37.12(19)
C61 Fe4 C63 C64 80.8(2)
C62 C63 C64 C65 -0.2(4)
Fe4 C63 C64 C65 -59.7(2)
C62 C63 C64 Fe4 59.5(2)
C62 Fe4 C64 C65 81.58(19)
C63 Fe4 C64 C65 119.7(3)
C68 Fe4 C64 C65 -165.15(19)
C69 Fe4 C64 C65 -123.33(19)
C67 Fe4 C64 C65 164.9(3)
C70 Fe4 C64 C65 -82.9(2)
C66 Fe4 C64 C65 -55.4(5)
C61 Fe4 C64 C65 37.38(17)
C62 Fe4 C64 C63 -38.1(2)
C68 Fe4 C64 C63 75.2(2)
C69 Fe4 C64 C63 117.0(2)
C67 Fe4 C64 C63 45.2(4)
C70 Fe4 C64 C63 157.5(2)
C66 Fe4 C64 C63 -175.1(4)
C65 Fe4 C64 C63 -119.7(3)
C61 Fe4 C64 C63 -82.3(2)
C63 C64 C65 C61 -0.7(4)
Fe4 C64 C65 C61 -59.7(2)
C63 C64 C65 Fe4 59.0(2)
C62 C61 C65 C64 1.3(4)
C47 C61 C65 C64 -170.6(3)
Fe4 C61 C65 C64 59.0(2)
C62 C61 C65 Fe4 -57.6(2)
C47 C61 C65 Fe4 130.4(3)
C62 Fe4 C65 C64 -81.72(19)
C63 Fe4 C65 C64 -37.68(18)
C68 Fe4 C65 C64 34.7(4)
C69 Fe4 C65 C64 74.4(2)
C67 Fe4 C65 C64 -159.3(4)
C70 Fe4 C65 C64 117.7(2)
C66 Fe4 C65 C64 160.6(2)
C61 Fe4 C65 C64 -119.9(3)
C62 Fe4 C65 C61 38.15(19)
C63 Fe4 C65 C61 82.2(2)
C68 Fe4 C65 C61 154.5(4)
C64 Fe4 C65 C61 119.9(3)
C69 Fe4 C65 C61 -165.8(2)
C67 Fe4 C65 C61 -39.4(5)
C70 Fe4 C65 C61 -122.4(2)
C66 Fe4 C65 C61 -79.5(2)
C62 Fe4 C66 C67 74.7(3)
C63 Fe4 C66 C67 32.8(5)
C68 Fe4 C66 C67 -37.6(2)
C64 Fe4 C66 C67 -155.7(4)
C69 Fe4 C66 C67 -81.5(3)
C70 Fe4 C66 C67 -119.4(3)
C65 Fe4 C66 C67 162.4(2)
C61 Fe4 C66 C67 119.0(2)
C62 Fe4 C66 C70 -165.9(2)
C63 Fe4 C66 C70 152.2(4)
C68 Fe4 C66 C70 81.8(3)
C64 Fe4 C66 C70 -36.3(6)
C69 Fe4 C66 C70 37.9(2)
C67 Fe4 C66 C70 119.4(4)
C65 Fe4 C66 C70 -78.2(3)
C61 Fe4 C66 C70 -121.6(2)
C70 C66 C67 C68 -0.1(4)
Fe4 C66 C67 C68 59.1(3)
C70 C66 C67 Fe4 -59.2(3)
C62 Fe4 C67 C68 116.8(2)
C63 Fe4 C67 C68 74.4(3)
C64 Fe4 C67 C68 42.0(4)
C69 Fe4 C67 C68 -38.1(2)
C70 Fe4 C67 C68 -81.7(3)
C66 Fe4 C67 C68 -119.3(3)
C65 Fe4 C67 C68 -171.6(4)
C61 Fe4 C67 C68 158.2(2)
C62 Fe4 C67 C66 -123.9(2)
C63 Fe4 C67 C66 -166.3(2)
C68 Fe4 C67 C66 119.3(3)
C64 Fe4 C67 C66 161.3(3)
C69 Fe4 C67 C66 81.2(3)
C70 Fe4 C67 C66 37.6(2)
C65 Fe4 C67 C66 -52.3(6)
C61 Fe4 C67 C66 -82.5(3)
C66 C67 C68 C69 0.5(4)
Fe4 C67 C68 C69 60.0(3)
C66 C67 C68 Fe4 -59.5(3)
C62 Fe4 C68 C67 -80.7(3)
C63 Fe4 C68 C67 -121.0(2)
C64 Fe4 C68 C67 -161.5(2)
C69 Fe4 C68 C67 118.6(4)
C70 Fe4 C68 C67 81.4(3)
C66 Fe4 C68 C67 37.6(2)
C65 Fe4 C68 C67 173.5(3)
C61 Fe4 C68 C67 -55.5(5)
C62 Fe4 C68 C69 160.7(2)
C63 Fe4 C68 C69 120.4(3)
C64 Fe4 C68 C69 79.9(3)
C67 Fe4 C68 C69 -118.6(4)
C70 Fe4 C68 C69 -37.2(3)
C66 Fe4 C68 C69 -81.1(3)
C65 Fe4 C68 C69 54.9(5)
C61 Fe4 C68 C69 -174.1(4)
C67 C68 C69 C70 -0.7(4)
Fe4 C68 C69 C70 59.5(3)
C67 C68 C69 Fe4 -60.2(3)
C62 Fe4 C69 C70 -164.0(3)
C63 Fe4 C69 C70 165.3(2)
C68 Fe4 C69 C70 -119.8(4)
C64 Fe4 C69 C70 123.2(2)
C67 Fe4 C69 C70 -81.9(3)
C66 Fe4 C69 C70 -38.1(2)
C65 Fe4 C69 C70 82.8(3)
C61 Fe4 C69 C70 53.6(6)
C62 Fe4 C69 C68 -44.2(5)
C63 Fe4 C69 C68 -75.0(3)
C64 Fe4 C69 C68 -117.1(3)
C67 Fe4 C69 C68 37.9(3)
C70 Fe4 C69 C68 119.8(4)
C66 Fe4 C69 C68 81.7(3)
C65 Fe4 C69 C68 -157.4(2)
C61 Fe4 C69 C68 173.3(4)
C68 C69 C70 C66 0.7(4)
Fe4 C69 C70 C66 59.8(3)
C68 C69 C70 Fe4 -59.1(3)
C67 C66 C70 C69 -0.4(4)
Fe4 C66 C70 C69 -59.6(3)
C67 C66 C70 Fe4 59.2(3)
C62 Fe4 C70 C69 158.7(4)
C63 Fe4 C70 C69 -34.5(5)
C68 Fe4 C70 C69 37.5(2)
C64 Fe4 C70 C69 -74.6(3)
C67 Fe4 C70 C69 81.1(3)
C66 Fe4 C70 C69 118.6(3)
C65 Fe4 C70 C69 -117.8(2)
C61 Fe4 C70 C69 -160.9(2)
C62 Fe4 C70 C66 40.1(6)
C63 Fe4 C70 C66 -153.1(4)
C68 Fe4 C70 C66 -81.1(3)
C64 Fe4 C70 C66 166.8(2)
C69 Fe4 C70 C66 -118.6(3)
C67 Fe4 C70 C66 -37.5(2)
C65 Fe4 C70 C66 123.6(2)
C61 Fe4 C70 C66 80.5(3)
C39 C39A C47A C36 -1.8(4)
C40 C39A C47A C36 177.8(3)
C39 C39A C47A C47 179.6(3)
C40 C39A C47A C47 -0.9(4)
C37 C36 C47A C39A -0.2(5)
C37 C36 C47A C47 178.5(3)
C46A C47 C47A C39A 3.0(4)
C61 C47 C47A C39A -178.4(3)
C46A C47 C47A C36 -175.7(3)
C61 C47 C47A C36 3.0(5)
